data_8000055
loop_
_publ_author_name
'Hirohito Tsue'
'Tatsuya Takimoto'
'Chieko Kikuchi'
'Haruna Yanase'
'Hiroki Takahashi'
'Koji Amezawa'
'Koichi Ishibashi'
'Shunitz Tanaka'
'Rui Tamura'

_publ_section_title
;
 Adsorptive Removal of Bisphenol A by Calix[4]crown Derivatives:
 Significant Contribution of Hydrogen Bonding Interaction to the
 Control of Adsorption Behavior
;
_journal_issue 7
_journal_name_full 'Chemistry Letters'
_journal_page_first 1030
_journal_paper_doi 10.1246/cl.2005.1030
_journal_volume 34
_journal_year 2005
_chemical_formula_moiety 'C68 H81 Cl9 O8 '
_chemical_formula_sum 'C68 H81 Cl9 O8'
_chemical_formula_weight 1345.46
_space_group_IT_number 14
_space_group_name_Hall '-P 2ybc'
_space_group_name_H-M_alt 'P 1 21/c 1'
_symmetry_cell_setting monoclinic
_symmetry_Int_Tables_number 14
_symmetry_space_group_name_Hall '-P 2ybc'
_symmetry_space_group_name_H-M 'P 1 21/c 1'
_cell_angle_alpha 90
_cell_angle_beta 93.173(3)
_cell_angle_gamma 90
_cell_formula_units_Z 4
_cell_length_a 17.4063(8)
_cell_length_b 13.0233(6)
_cell_length_c 30.268(1)
_cell_measurement_reflns_used 46824
_cell_measurement_temperature 123.1
_cell_measurement_theta_max 27.5
_cell_measurement_theta_min 3.0
_cell_volume 6850.9(5)
_computing_cell_refinement PROCESS-AUTO
_computing_data_collection PROCESS-AUTO
_computing_data_reduction CrystalStructure
_computing_publication_material 'CrystalStructure 3.6.0'
_computing_structure_refinement CRYSTALS
_computing_structure_solution SIR97
_diffrn_detector_area_resol_mean 10.00
_diffrn_measured_fraction_theta_full 0.9963
_diffrn_measured_fraction_theta_max 0.9963
_diffrn_measurement_device_type 'Rigaku RAXIS-RAPID'
_diffrn_measurement_method \w
_diffrn_radiation_type 'Mo K\a'
_diffrn_radiation_wavelength 0.7107
_diffrn_reflns_av_R_equivalents 0.067
_diffrn_reflns_limit_h_max 22
_diffrn_reflns_limit_h_min -22
_diffrn_reflns_limit_k_max 16
_diffrn_reflns_limit_k_min -16
_diffrn_reflns_limit_l_max 39
_diffrn_reflns_limit_l_min -39
_diffrn_reflns_number 67683
_diffrn_reflns_theta_full 27.48
_diffrn_reflns_theta_max 27.48
_exptl_absorpt_coefficient_mu 0.419
_exptl_absorpt_correction_T_max 0.959
_exptl_absorpt_correction_T_min 0.495
_exptl_absorpt_correction_type multi-scan
_exptl_absorpt_process_details
;
    Higashi, T. (1995). Program for Absorption Correction.
    Rigaku Corporation, Tokyo, Japan.
;
_exptl_crystal_colour colorless
_exptl_crystal_density_diffrn 1.304
_exptl_crystal_density_method 'not measured'
_exptl_crystal_description plate
_exptl_crystal_F_000 2824.00
_exptl_crystal_size_max 0.30
_exptl_crystal_size_mid 0.30
_exptl_crystal_size_min 0.10
_refine_diff_density_max 2.88
_refine_diff_density_min -2.68
_refine_ls_extinction_method none
_refine_ls_goodness_of_fit_ref 0.993
_refine_ls_hydrogen_treatment refall
_refine_ls_number_parameters 854
_refine_ls_number_reflns 23107
_refine_ls_R_factor_gt 0.0640
_refine_ls_shift/su_max 0.0340
_refine_ls_structure_factor_coef Fsqd
_refine_ls_weighting_details 'w = 1/[0.0042Fo^2^ + 1.0000\s(Fo^2^)]/(4Fo^2^)'
_refine_ls_weighting_scheme calc
_refine_ls_wR_factor_ref 0.1690
_reflns_number_gt 23107
_reflns_number_total 66178
_reflns_threshold_expression F^2^>2.0\s(F^2^)
_cod_original_formula_sum 'C68 H81 Cl9 O8 '
_cod_database_code 8000055

loop_
_symmetry_equiv_pos_site_id
_symmetry_equiv_pos_as_xyz
1 +X,+Y,+Z
2 -X,1/2+Y,1/2-Z
3 -X,-Y,-Z
4 +X,1/2-Y,1/2+Z

loop_
_atom_site_label
_atom_site_type_symbol
_atom_site_fract_x
_atom_site_fract_y
_atom_site_fract_z
_atom_site_U_iso_or_equiv
_atom_site_adp_type
_atom_site_occupancy
_atom_site_symmetry_multiplicity
_atom_site_calc_flag
_atom_site_refinement_flags
Cl(1) Cl 0.11066(6) 0.79322(7) 0.06395(3) 0.0487(3) Uani 1.00 1 d .
Cl(2) Cl 0.13983(5) 0.58407(7) 0.03825(3) 0.0458(3) Uani 1.00 1 d .
Cl(3) Cl 0.26068(6) 0.70284(8) 0.08222(4) 0.0597(3) Uani 1.00 1 d .
Cl(4) Cl 0.3800(1) 0.3897(2) 0.03373(6) 0.1482(8) Uani 1.00 1 d .
Cl(5) Cl 0.33920(8) 0.4449(1) 0.12035(4) 0.0788(4) Uani 1.00 1 d .
Cl(6) Cl 0.23178(8) 0.3387(1) 0.06277(6) 0.1027(5) Uani 1.00 1 d .
Cl(7) Cl 0.51425(6) 0.3337(1) 0.17811(5) 0.0871(5) Uani 1.00 1 d .
Cl(8) Cl 0.60677(7) 0.4212(1) 0.24781(4) 0.0989(5) Uani 1.00 1 d .
Cl(9) Cl 0.67168(8) 0.3780(1) 0.16583(4) 0.0927(5) Uani 1.00 1 d .
O(1) O 0.8859(1) 0.5578(1) 0.14940(6) 0.0222(6) Uani 1.00 1 d .
O(2) O 1.0437(1) 0.5395(2) 0.1790(1) 0.087(1) Uani 1.00 1 d .
O(3) O 1.0739(1) 0.3401(2) 0.21342(8) 0.0413(8) Uani 1.00 1 d .
O(4) O 0.9203(1) 0.2620(1) 0.21155(6) 0.0219(6) Uani 1.00 1 d .
O(5) O 0.8918(1) 0.3601(1) 0.12208(6) 0.0190(6) Uani 1.00 1 d .
O(6) O 0.8726(1) 0.4520(2) 0.22645(6) 0.0286(6) Uani 1.00 1 d .
O(7) O 0.0142(1) 0.5984(1) -0.05550(7) 0.0287(6) Uani 1.00 1 d .
O(8) O -0.0146(1) 0.9271(2) 0.21310(7) 0.0359(7) Uani 1.00 1 d .
C(1) C 0.7747(2) 0.6369(2) 0.18117(9) 0.0190(8) Uani 1.00 1 d .
C(2) C 0.8157(2) 0.6491(2) 0.22691(9) 0.0200(8) Uani 1.00 1 d .
C(3) C 0.7937(2) 0.5698(2) 0.26113(9) 0.0175(8) Uani 1.00 1 d .
C(4) C 0.7450(2) 0.5940(2) 0.29453(9) 0.0207(8) Uani 1.00 1 d .
C(5) C 0.7289(2) 0.5237(2) 0.32785(9) 0.0209(9) Uani 1.00 1 d .
C(6) C 0.7644(2) 0.4289(2) 0.32620(9) 0.0210(8) Uani 1.00 1 d .
C(7) C 0.8125(2) 0.3996(2) 0.29326(9) 0.0190(8) Uani 1.00 1 d .
C(8) C 0.8490(2) 0.2940(2) 0.29355(9) 0.0235(9) Uani 1.00 1 d .
C(9) C 0.8161(2) 0.2242(2) 0.25717(9) 0.0191(8) Uani 1.00 1 d .
C(10) C 0.7476(2) 0.1718(2) 0.26322(9) 0.0198(8) Uani 1.00 1 d .
C(11) C 0.7133(2) 0.1076(2) 0.2312(1) 0.0223(9) Uani 1.00 1 d .
C(12) C 0.7493(2) 0.1020(2) 0.1905(1) 0.0231(9) Uani 1.00 1 d .
C(13) C 0.8161(2) 0.1557(2) 0.18295(9) 0.0180(8) Uani 1.00 1 d .
C(14) C 0.8463(2) 0.1554(2) 0.13652(9) 0.0228(9) Uani 1.00 1 d .
C(15) C 0.8011(2) 0.2275(2) 0.10621(9) 0.0188(8) Uani 1.00 1 d .
C(16) C 0.7337(2) 0.1946(2) 0.0836(1) 0.0239(9) Uani 1.00 1 d .
C(17) C 0.6868(2) 0.2585(2) 0.05670(9) 0.0223(9) Uani 1.00 1 d .
C(18) C 0.7117(2) 0.3595(2) 0.05244(9) 0.0214(9) Uani 1.00 1 d .
C(19) C 0.7791(2) 0.3963(2) 0.07374(9) 0.0207(8) Uani 1.00 1 d .
C(20) C 0.8010(2) 0.5088(2) 0.06930(9) 0.0214(9) Uani 1.00 1 d .
C(21) C 0.7683(2) 0.5735(2) 0.10563(9) 0.0185(8) Uani 1.00 1 d .
C(22) C 0.6934(2) 0.6095(2) 0.10074(9) 0.0220(9) Uani 1.00 1 d .
C(23) C 0.6571(2) 0.6611(2) 0.1347(1) 0.0227(9) Uani 1.00 1 d .
C(24) C 0.7002(2) 0.6708(2) 0.1749(1) 0.0184(8) Uani 1.00 1 d .
C(25) C 0.8102(2) 0.5920(2) 0.14588(9) 0.0183(8) Uani 1.00 1 d .
C(26) C 0.8236(2) 0.3296(2) 0.10086(9) 0.0192(8) Uani 1.00 1 d .
C(27) C 0.8510(2) 0.2120(2) 0.21758(9) 0.0180(8) Uani 1.00 1 d .
C(28) C 0.8263(2) 0.4731(2) 0.26042(9) 0.0180(8) Uani 1.00 1 d .
C(29) C 0.5757(2) 0.7017(2) 0.1265(1) 0.0263(9) Uani 1.00 1 d .
C(30) C 0.5212(2) 0.6190(3) 0.1078(1) 0.045(1) Uani 1.00 1 d .
C(31) C 0.5784(2) 0.7926(3) 0.0935(1) 0.037(1) Uani 1.00 1 d .
C(32) C 0.5430(2) 0.7441(3) 0.1694(1) 0.037(1) Uani 1.00 1 d .
C(33) C 0.6761(2) 0.5495(3) 0.3651(1) 0.029(1) Uani 1.00 1 d .
C(34) C 0.6344(2) 0.6520(3) 0.3579(1) 0.056(1) Uani 1.00 1 d .
C(35) C 0.7255(2) 0.5506(3) 0.4092(1) 0.047(1) Uani 1.00 1 d .
C(36) C 0.6147(2) 0.4657(3) 0.3686(1) 0.045(1) Uani 1.00 1 d .
C(37) C 0.6419(2) 0.0433(2) 0.2388(1) 0.0256(9) Uani 1.00 1 d .
C(38) C 0.5968(2) 0.0870(3) 0.2763(1) 0.057(1) Uani 1.00 1 d .
C(39) C 0.6674(2) -0.0653(3) 0.2514(1) 0.041(1) Uani 1.00 1 d .
C(40) C 0.5878(2) 0.0391(3) 0.1973(1) 0.050(1) Uani 1.00 1 d .
C(41) C 0.6125(2) 0.2179(3) 0.0343(1) 0.031(1) Uani 1.00 1 d .
C(42) C 0.5589(2) 0.1799(4) 0.0698(1) 0.060(1) Uani 1.00 1 d .
C(43) C 0.6286(2) 0.1287(3) 0.0034(1) 0.048(1) Uani 1.00 1 d .
C(44) C 0.5701(2) 0.2990(3) 0.0072(1) 0.054(1) Uani 1.00 1 d .
C(45) C 0.9444(2) 0.6355(2) 0.1451(1) 0.0267(9) Uani 1.00 1 d .
C(46) C 1.0194(2) 0.5877(3) 0.1410(1) 0.042(1) Uani 1.00 1 d .
C(48) C 1.1233(3) 0.4003(4) 0.1871(2) 0.118(2) Uani 1.00 1 d .
C(49) C 1.0502(2) 0.2470(3) 0.1926(1) 0.033(1) Uani 1.00 1 d .
C(50) C 0.9879(2) 0.1979(2) 0.2173(1) 0.0279(9) Uani 1.00 1 d .
C(51) C -0.1530(2) 0.8993(2) 0.03781(9) 0.0204(8) Uani 1.00 1 d .
C(52) C -0.2375(2) 0.8640(3) 0.0357(1) 0.0275(9) Uani 1.00 1 d .
C(53) C -0.1513(2) 1.0066(2) 0.0179(1) 0.031(1) Uani 1.00 1 d .
C(54) C -0.1072(2) 0.8232(2) 0.01123(9) 0.0181(8) Uani 1.00 1 d .
C(55) C -0.1004(2) 0.7214(2) 0.02578(9) 0.0190(8) Uani 1.00 1 d .
C(56) C -0.0593(2) 0.6479(2) 0.00400(9) 0.0222(9) Uani 1.00 1 d .
C(57) C -0.0236(2) 0.6749(2) -0.03427(9) 0.0220(9) Uani 1.00 1 d .
C(58) C -0.0294(2) 0.7738(2) -0.0497(1) 0.0253(9) Uani 1.00 1 d .
C(59) C -0.0707(2) 0.8477(2) -0.0269(1) 0.0245(9) Uani 1.00 1 d .
C(60) C -0.1198(2) 0.9010(2) 0.08546(9) 0.0189(8) Uani 1.00 1 d .
C(61) C -0.0431(2) 0.9321(2) 0.0940(1) 0.0232(9) Uani 1.00 1 d .
C(62) C -0.0097(2) 0.9406(2) 0.1357(1) 0.0279(9) Uani 1.00 1 d .
C(63) C -0.0519(2) 0.9168(2) 0.1720(1) 0.0247(9) Uani 1.00 1 d .
C(64) C -0.1263(2) 0.8855(2) 0.1655(1) 0.0233(9) Uani 1.00 1 d .
C(65) C -0.1602(2) 0.8771(2) 0.12249(9) 0.0200(8) Uani 1.00 1 d .
C(66) C 0.3052(3) 0.4262(3) 0.0662(1) 0.055(1) Uani 1.00 1 d .
C(67) C 0.1789(2) 0.7068(3) 0.0449(1) 0.040(1) Uani 1.00 1 d .
C(68) C 0.6071(3) 0.3632(6) 0.2004(1) 0.118(2) Uani 1.00 1 d .
C(47) C 1.1191(4) 0.5003(6) 0.1917(3) 0.038(2) Uani 0.50 1 d P
C(70) C 1.1054(4) 0.4655(6) 0.1586(3) 0.035(2) Uani 0.50 1 d P
H(1) H 0.8694 0.6446 0.2233 0.024 Uiso 1.00 1 c R
H(2) H 0.8037 0.7150 0.2381 0.024 Uiso 1.00 1 c R
H(3) H 0.7218 0.6601 0.2944 0.025 Uiso 1.00 1 c R
H(4) H 0.7558 0.3807 0.3489 0.025 Uiso 1.00 1 c R
H(5) H 0.8414 0.2632 0.3214 0.028 Uiso 1.00 1 c R
H(6) H 0.9026 0.3014 0.2899 0.028 Uiso 1.00 1 c R
H(7) H 0.7235 0.1797 0.2904 0.024 Uiso 1.00 1 c R
H(8) H 0.7264 0.0611 0.1674 0.027 Uiso 1.00 1 c R
H(9) H 0.8428 0.0878 0.1248 0.027 Uiso 1.00 1 c R
H(10) H 0.8986 0.1766 0.1383 0.028 Uiso 1.00 1 c R
H(11) H 0.7187 0.1251 0.0871 0.029 Uiso 1.00 1 c R
H(12) H 0.6810 0.4052 0.0346 0.026 Uiso 1.00 1 c R
H(13) H 0.8555 0.5149 0.0712 0.026 Uiso 1.00 1 c R
H(14) H 0.7814 0.5330 0.0413 0.026 Uiso 1.00 1 c R
H(15) H 0.6653 0.5986 0.0733 0.026 Uiso 1.00 1 c R
H(16) H 0.6766 0.7020 0.1991 0.022 Uiso 1.00 1 c R
H(17) H 0.5385 0.5541 0.1186 0.054 Uiso 1.00 1 c R
H(18) H 0.5207 0.6195 0.0764 0.054 Uiso 1.00 1 c R
H(19) H 0.4706 0.6313 0.1170 0.054 Uiso 1.00 1 c R
H(20) H 0.6190 0.7826 0.0743 0.045 Uiso 1.00 1 c R
H(21) H 0.5308 0.7961 0.0767 0.046 Uiso 1.00 1 c R
H(22) H 0.5866 0.8548 0.1095 0.046 Uiso 1.00 1 c R
H(23) H 0.5077 0.7974 0.1615 0.045 Uiso 1.00 1 c R
H(24) H 0.5837 0.7708 0.1882 0.045 Uiso 1.00 1 c R
H(25) H 0.5173 0.6913 0.1844 0.045 Uiso 1.00 1 c R
H(26) H 0.6271 0.6647 0.3270 0.069 Uiso 1.00 1 c R
H(27) H 0.6648 0.7053 0.3713 0.069 Uiso 1.00 1 c R
H(28) H 0.5858 0.6499 0.3707 0.068 Uiso 1.00 1 c R
H(29) H 0.7766 0.5704 0.4037 0.058 Uiso 1.00 1 c R
H(30) H 0.7046 0.5977 0.4293 0.058 Uiso 1.00 1 c R
H(31) H 0.7259 0.4837 0.4217 0.058 Uiso 1.00 1 c R
H(32) H 0.6002 0.4605 0.3983 0.055 Uiso 1.00 1 c R
H(33) H 0.6350 0.4018 0.3595 0.055 Uiso 1.00 1 c R
H(34) H 0.5709 0.4828 0.3499 0.056 Uiso 1.00 1 c R
H(35) H 0.6037 0.1593 0.2773 0.070 Uiso 1.00 1 c R
H(36) H 0.6152 0.0579 0.3037 0.070 Uiso 1.00 1 c R
H(37) H 0.5436 0.0717 0.2714 0.070 Uiso 1.00 1 c R
H(38) H 0.7165 -0.0615 0.2667 0.050 Uiso 1.00 1 c R
H(39) H 0.6316 -0.0954 0.2701 0.049 Uiso 1.00 1 c R
H(40) H 0.6710 -0.1061 0.2255 0.050 Uiso 1.00 1 c R
H(41) H 0.5613 -0.0247 0.1965 0.061 Uiso 1.00 1 c R
H(42) H 0.6167 0.0453 0.1717 0.061 Uiso 1.00 1 c R
H(43) H 0.5516 0.0937 0.1979 0.061 Uiso 1.00 1 c R
H(44) H 0.5692 0.2188 0.0960 0.073 Uiso 1.00 1 c R
H(45) H 0.5691 0.1094 0.0756 0.073 Uiso 1.00 1 c R
H(46) H 0.5065 0.1882 0.0600 0.073 Uiso 1.00 1 c R
H(47) H 0.6732 0.0933 0.0147 0.057 Uiso 1.00 1 c R
H(48) H 0.5860 0.0829 0.0018 0.057 Uiso 1.00 1 c R
H(49) H 0.6371 0.1541 -0.0253 0.057 Uiso 1.00 1 c R
H(50) H 0.5358 0.3353 0.0250 0.065 Uiso 1.00 1 c R
H(51) H 0.6065 0.3455 -0.0037 0.065 Uiso 1.00 1 c R
H(52) H 0.5418 0.2676 -0.0169 0.065 Uiso 1.00 1 c R
H(53) H 0.9317 0.6760 0.1196 0.032 Uiso 1.00 1 c R
H(54) H 0.9471 0.6782 0.1706 0.032 Uiso 1.00 1 c R
H(55) H 1.0142 0.5390 0.1177 0.052 Uiso 1.00 1 c R
H(56) H 1.0564 0.6379 0.1341 0.051 Uiso 1.00 1 c R
H(59) H 1.1362 0.3545 0.1642 0.146 Uiso 1.00 1 c R
H(60) H 1.1680 0.4144 0.2056 0.146 Uiso 1.00 1 c R
H(61) H 1.0318 0.2608 0.1631 0.040 Uiso 1.00 1 c R
H(62) H 1.0930 0.2017 0.1924 0.040 Uiso 1.00 1 c R
H(63) H 0.9762 0.1316 0.2057 0.033 Uiso 1.00 1 c R
H(64) H 1.0035 0.1924 0.2478 0.033 Uiso 1.00 1 c R
H(65) H -0.2390 0.7914 0.0329 0.034 Uiso 1.00 1 c R
H(66) H -0.2614 0.8838 0.0619 0.034 Uiso 1.00 1 c R
H(67) H -0.1973 1.0416 0.0242 0.038 Uiso 1.00 1 c R
H(68) H -0.2641 0.8944 0.0108 0.034 Uiso 1.00 1 c R
H(69) H -0.1083 1.0433 0.0305 0.037 Uiso 1.00 1 c R
H(70) H -0.1475 1.0021 -0.0132 0.038 Uiso 1.00 1 c R
H(71) H -0.0729 0.9164 -0.0374 0.030 Uiso 1.00 1 c R
H(72) H -0.0056 0.7924 -0.0760 0.031 Uiso 1.00 1 c R
H(73) H -0.0559 0.5797 0.0151 0.027 Uiso 1.00 1 c R
H(74) H -0.1243 0.7025 0.0521 0.023 Uiso 1.00 1 c R
H(75) H -0.0131 0.9477 0.0696 0.028 Uiso 1.00 1 c R
H(76) H 0.0419 0.9637 0.1400 0.034 Uiso 1.00 1 c R
H(77) H -0.1551 0.8690 0.1903 0.028 Uiso 1.00 1 c R
H(78) H -0.2122 0.8551 0.1185 0.024 Uiso 1.00 1 c R
H(79) H 0.2859 0.4900 0.0552 0.066 Uiso 1.00 1 c R
H(80) H 0.1945 0.7303 0.0170 0.048 Uiso 1.00 1 c R
H(81) H 0.6220 0.2968 0.2106 0.143 Uiso 1.00 1 c R

loop_
_atom_site_aniso_label
_atom_site_aniso_U_11
_atom_site_aniso_U_22
_atom_site_aniso_U_33
_atom_site_aniso_U_12
_atom_site_aniso_U_13
_atom_site_aniso_U_23
Cl(1) 0.0601(6) 0.0303(5) 0.0572(6) 0.0095(5) 0.0177(5) 0.0039(5)
Cl(2) 0.0439(6) 0.0393(6) 0.0542(6) -0.0012(5) 0.0012(5) -0.0136(4)
Cl(3) 0.0441(6) 0.0584(7) 0.0759(8) -0.0024(5) -0.0033(6) -0.0254(6)
Cl(4) 0.141(2) 0.208(2) 0.100(1) 0.099(2) 0.048(1) 0.017(1)
Cl(5) 0.101(1) 0.0699(9) 0.0619(8) -0.0206(8) -0.0330(7) -0.0032(6)
Cl(6) 0.084(1) 0.0505(8) 0.165(1) -0.0005(7) -0.072(1) -0.0117(8)
Cl(7) 0.0341(6) 0.112(1) 0.113(1) 0.0003(7) -0.0131(7) -0.0720(9)
Cl(8) 0.0476(7) 0.196(2) 0.0525(7) 0.0103(9) -0.0004(6) -0.0684(9)
Cl(9) 0.0814(9) 0.114(1) 0.0888(9) -0.0388(8) 0.0604(9) -0.0448(8)
O(1) 0.020(1) 0.023(1) 0.025(1) -0.0028(9) 0.004(1) 0.0029(9)
O(2) 0.023(2) 0.084(2) 0.155(3) 0.011(2) 0.015(2) 0.092(2)
O(3) 0.031(1) 0.036(2) 0.057(2) 0.001(1) 0.013(1) 0.015(1)
O(4) 0.016(1) 0.024(1) 0.025(1) 0.0021(9) 0.000(1) 0.0015(9)
O(5) 0.014(1) 0.023(1) 0.020(1) 0.0018(9) -0.0023(9) 0.0004(9)
O(6) 0.035(1) 0.032(1) 0.020(1) 0.006(1) 0.012(1) 0.004(1)
O(7) 0.034(1) 0.023(1) 0.030(1) 0.006(1) 0.016(1) -0.005(1)
O(8) 0.042(1) 0.034(1) 0.030(1) 0.009(1) -0.009(1) -0.001(1)
C(1) 0.022(2) 0.016(2) 0.019(2) -0.003(1) 0.003(1) 0.008(1)
C(2) 0.027(2) 0.016(2) 0.017(2) -0.001(1) 0.002(1) -0.006(1)
C(3) 0.018(2) 0.020(2) 0.014(1) -0.005(1) -0.007(1) -0.002(1)
C(4) 0.019(2) 0.021(2) 0.022(2) 0.004(1) -0.004(1) -0.004(1)
C(5) 0.015(2) 0.032(2) 0.015(2) -0.002(1) -0.002(1) -0.004(1)
C(6) 0.020(2) 0.027(2) 0.016(2) -0.003(1) -0.001(1) 0.003(1)
C(7) 0.020(2) 0.023(2) 0.014(2) 0.003(1) -0.004(1) -0.001(1)
C(8) 0.024(2) 0.025(2) 0.021(2) 0.004(1) 0.001(1) 0.002(1)
C(9) 0.022(2) 0.018(2) 0.016(2) 0.004(1) -0.005(1) 0.002(1)
C(10) 0.028(2) 0.018(2) 0.014(1) 0.005(1) 0.005(1) 0.004(1)
C(11) 0.020(2) 0.023(2) 0.023(2) 0.005(1) 0.001(1) 0.003(1)
C(12) 0.025(2) 0.019(2) 0.025(2) 0.004(1) -0.002(2) -0.004(1)
C(13) 0.019(2) 0.018(2) 0.017(2) 0.011(1) -0.001(1) 0.001(1)
C(14) 0.023(2) 0.025(2) 0.021(2) -0.000(1) 0.005(1) -0.005(1)
C(15) 0.019(2) 0.021(2) 0.017(2) -0.000(1) 0.001(1) -0.005(1)
C(16) 0.024(2) 0.025(2) 0.023(2) -0.002(1) 0.007(2) -0.005(1)
C(17) 0.021(2) 0.028(2) 0.017(2) 0.005(1) 0.000(1) -0.005(1)
C(18) 0.024(2) 0.027(2) 0.013(1) 0.007(1) 0.001(1) -0.004(1)
C(19) 0.022(2) 0.024(2) 0.017(2) 0.001(1) 0.006(1) -0.000(1)
C(20) 0.026(2) 0.023(2) 0.016(2) 0.002(1) 0.002(1) 0.004(1)
C(21) 0.022(2) 0.017(2) 0.017(2) -0.002(1) 0.004(1) 0.003(1)
C(22) 0.029(2) 0.024(2) 0.013(2) -0.003(1) -0.001(1) -0.000(1)
C(23) 0.026(2) 0.017(2) 0.025(2) -0.004(1) 0.004(2) 0.004(1)
C(24) 0.024(2) 0.011(2) 0.021(2) -0.006(1) 0.004(1) -0.002(1)
C(25) 0.021(2) 0.015(2) 0.019(2) 0.002(1) 0.006(1) 0.007(1)
C(26) 0.020(2) 0.024(2) 0.014(2) 0.005(1) 0.006(1) -0.003(1)
C(27) 0.017(2) 0.016(2) 0.021(2) -0.001(1) -0.001(1) 0.002(1)
C(28) 0.019(2) 0.024(2) 0.009(1) 0.001(1) -0.008(1) -0.002(1)
C(29) 0.024(2) 0.027(2) 0.028(2) 0.004(2) -0.000(2) 0.010(1)
C(30) 0.036(2) 0.043(2) 0.056(3) -0.010(2) -0.003(2) -0.008(2)
C(31) 0.034(2) 0.045(2) 0.034(2) 0.010(2) 0.007(2) 0.012(2)
C(32) 0.023(2) 0.047(2) 0.042(2) 0.006(2) 0.007(2) 0.003(2)
C(33) 0.028(2) 0.037(2) 0.023(2) 0.003(2) 0.006(2) -0.005(2)
C(34) 0.070(3) 0.056(3) 0.045(2) 0.018(2) 0.035(2) -0.009(2)
C(35) 0.054(3) 0.061(3) 0.028(2) 0.000(2) 0.017(2) -0.005(2)
C(36) 0.035(2) 0.063(3) 0.039(2) -0.001(2) 0.015(2) 0.001(2)
C(37) 0.024(2) 0.022(2) 0.032(2) 0.002(1) 0.006(2) 0.003(1)
C(38) 0.056(3) 0.043(3) 0.076(3) -0.012(2) 0.044(3) 0.005(2)
C(39) 0.034(2) 0.037(2) 0.051(2) -0.002(2) 0.009(2) 0.002(2)
C(40) 0.028(2) 0.056(3) 0.066(3) -0.011(2) -0.004(2) 0.007(2)
C(41) 0.022(2) 0.044(2) 0.026(2) -0.001(2) -0.007(2) -0.011(2)
C(42) 0.029(2) 0.101(4) 0.051(3) -0.023(2) 0.009(2) -0.013(2)
C(43) 0.037(2) 0.063(3) 0.042(2) -0.005(2) -0.010(2) -0.019(2)
C(44) 0.035(2) 0.065(3) 0.060(3) 0.009(2) -0.023(2) -0.022(2)
C(45) 0.028(2) 0.025(2) 0.026(2) -0.007(2) -0.007(2) 0.009(1)
C(46) 0.032(2) 0.035(2) 0.063(3) -0.016(2) 0.024(2) -0.013(2)
C(48) 0.059(3) 0.069(4) 0.236(7) 0.027(3) 0.102(5) 0.079(4)
C(49) 0.024(2) 0.053(2) 0.022(2) 0.013(2) 0.001(2) 0.002(2)
C(50) 0.023(2) 0.025(2) 0.036(2) 0.008(1) -0.005(2) -0.004(1)
C(51) 0.023(2) 0.019(2) 0.020(2) 0.002(1) 0.004(1) 0.003(1)
C(52) 0.026(2) 0.034(2) 0.023(2) 0.001(2) 0.006(2) 0.005(1)
C(53) 0.040(2) 0.026(2) 0.027(2) 0.005(2) 0.008(2) -0.002(1)
C(54) 0.015(2) 0.021(2) 0.018(2) -0.004(1) -0.001(1) -0.001(1)
C(55) 0.023(2) 0.022(2) 0.014(1) -0.002(1) 0.009(1) 0.002(1)
C(56) 0.026(2) 0.017(2) 0.024(2) -0.001(1) 0.004(2) 0.004(1)
C(57) 0.021(2) 0.025(2) 0.020(2) 0.002(1) -0.001(1) -0.007(1)
C(58) 0.029(2) 0.028(2) 0.020(2) 0.000(1) 0.014(2) 0.006(1)
C(59) 0.033(2) 0.015(2) 0.026(2) -0.003(1) 0.009(2) 0.004(1)
C(60) 0.025(2) 0.009(2) 0.023(2) 0.006(1) -0.001(1) -0.000(1)
C(61) 0.021(2) 0.024(2) 0.025(2) -0.000(1) 0.003(2) -0.003(1)
C(62) 0.023(2) 0.025(2) 0.036(2) 0.003(1) 0.004(2) -0.005(2)
C(63) 0.036(2) 0.016(2) 0.022(2) 0.010(2) -0.005(2) -0.005(1)
C(64) 0.033(2) 0.019(2) 0.019(2) 0.002(1) 0.009(2) -0.000(1)
C(65) 0.023(2) 0.014(2) 0.023(2) 0.003(1) 0.003(1) -0.000(1)
C(66) 0.065(3) 0.052(3) 0.047(2) 0.016(2) -0.010(2) -0.002(2)
C(67) 0.043(2) 0.035(2) 0.043(2) -0.003(2) 0.017(2) -0.003(2)
C(68) 0.031(3) 0.266(9) 0.060(3) -0.037(4) 0.018(3) -0.072(4)
C(47) 0.011(4) 0.030(5) 0.073(6) -0.005(3) 0.015(4) 0.012(4)
C(70) 0.025(4) 0.033(5) 0.047(5) 0.004(3) 0.015(4) 0.019(4)

loop_
_atom_type_symbol
_atom_type_description
_atom_type_scat_dispersion_real
_atom_type_scat_dispersion_imag
_atom_type_scat_source
C C 0.003 0.002
;
International Tables for Crystallography
(1992, Vol. C, Tables 4.2.6.8 and 6.1.1.4)
;
H H 0.000 0.000
;
International Tables for Crystallography
(1992, Vol. C, Table 6.1.1.4)
;
O O 0.011 0.006
;
International Tables for Crystallography
(1992, Vol. C, Tables 4.2.6.8 and 6.1.1.4)
;
Cl Cl 0.148 0.159
;
International Tables for Crystallography
(1992, Vol. C, Tables 4.2.6.8 and 6.1.1.4)
;

loop_
_geom_angle_atom_site_label_1
_geom_angle_atom_site_label_2
_geom_angle_atom_site_label_3
_geom_angle
Cl(1) C(67) Cl(2) 111.0(2)
Cl(1) C(67) Cl(3) 110.1(2)
Cl(2) C(67) Cl(3) 109.9(2)
Cl(4) C(66) Cl(5) 110.2(2)
Cl(4) C(66) Cl(6) 111.3(2)
Cl(5) C(66) Cl(6) 111.6(2)
Cl(7) C(68) Cl(8) 113.1(3)
Cl(7) C(68) Cl(9) 116.3(3)
Cl(8) C(68) Cl(9) 124.3(4)
O(1) C(25) C(1) 122.4(2)
O(1) C(25) C(21) 117.1(2)
C(45) O(1) C(25) 115.9(2)
O(1) C(45) C(46) 110.3(3)
O(2) C(46) C(45) 111.5(3)
C(47) O(2) C(46) 128.9(5)
C(70) O(2) C(46) 97.9(4)
O(2) C(47) C(48) 112.2(6)
O(2) C(47) C(70) 75.9(6)
C(70) O(2) C(47) 42.8(5)
O(2) C(70) C(48) 107.1(6)
O(2) C(70) C(47) 61.3(5)
O(3) C(48) C(47) 116.3(6)
O(3) C(48) C(70) 128.7(5)
C(49) O(3) C(48) 112.9(3)
O(3) C(49) C(50) 110.2(3)
C(50) O(4) C(27) 114.8(2)
O(4) C(27) C(9) 119.1(2)
O(4) C(27) C(13) 119.6(2)
O(4) C(50) C(49) 107.5(3)
O(5) C(26) C(15) 117.4(2)
O(5) C(26) C(19) 122.0(3)
O(6) C(28) C(3) 117.0(2)
O(6) C(28) C(7) 121.6(3)
O(7) C(57) C(56) 117.0(3)
O(7) C(57) C(58) 123.4(3)
O(8) C(63) C(62) 116.7(3)
O(8) C(63) C(64) 123.9(3)
C(25) C(1) C(2) 122.3(3)
C(1) C(2) C(3) 115.0(2)
C(24) C(1) C(2) 118.7(3)
C(25) C(1) C(24) 119.0(3)
C(1) C(24) C(23) 123.2(3)
C(1) C(25) C(21) 120.4(3)
C(2) C(3) C(4) 121.7(3)
C(2) C(3) C(28) 119.2(3)
C(3) C(4) C(5) 121.9(3)
C(28) C(3) C(4) 119.0(3)
C(3) C(28) C(7) 121.4(3)
C(4) C(5) C(6) 116.7(3)
C(4) C(5) C(33) 122.6(3)
C(5) C(6) C(7) 124.0(3)
C(33) C(5) C(6) 120.7(3)
C(5) C(33) C(34) 112.7(3)
C(5) C(33) C(35) 108.1(3)
C(5) C(33) C(36) 110.0(3)
C(6) C(7) C(8) 120.9(3)
C(6) C(7) C(28) 116.9(3)
C(7) C(8) C(9) 113.5(2)
C(28) C(7) C(8) 122.2(3)
C(8) C(9) C(27) 122.1(3)
C(8) C(9) C(10) 119.3(3)
C(27) C(9) C(10) 118.5(3)
C(9) C(10) C(11) 122.7(3)
C(9) C(27) C(13) 121.3(3)
C(10) C(11) C(12) 116.3(3)
C(10) C(11) C(37) 123.2(3)
C(11) C(12) C(13) 122.3(3)
C(37) C(11) C(12) 120.4(3)
C(11) C(37) C(38) 111.4(3)
C(11) C(37) C(39) 108.5(3)
C(11) C(37) C(40) 111.4(3)
C(12) C(13) C(14) 119.0(3)
C(12) C(13) C(27) 118.4(3)
C(13) C(14) C(15) 111.4(2)
C(27) C(13) C(14) 122.5(3)
C(14) C(15) C(26) 121.6(3)
C(14) C(15) C(16) 120.3(3)
C(26) C(15) C(16) 118.0(3)
C(15) C(16) C(17) 123.5(3)
C(15) C(26) C(19) 120.6(3)
C(16) C(17) C(18) 116.2(3)
C(16) C(17) C(41) 120.6(3)
C(17) C(18) C(19) 122.7(3)
C(41) C(17) C(18) 123.2(3)
C(17) C(41) C(42) 109.4(3)
C(17) C(41) C(43) 111.0(3)
C(17) C(41) C(44) 112.2(3)
C(18) C(19) C(26) 118.9(3)
C(18) C(19) C(20) 119.9(3)
C(26) C(19) C(20) 121.1(3)
C(19) C(20) C(21) 111.4(2)
C(20) C(21) C(25) 121.7(3)
C(20) C(21) C(22) 119.8(2)
C(25) C(21) C(22) 118.3(3)
C(21) C(22) C(23) 122.8(3)
C(22) C(23) C(24) 115.9(3)
C(22) C(23) C(29) 119.9(3)
C(29) C(23) C(24) 124.2(3)
C(23) C(29) C(30) 111.8(3)
C(23) C(29) C(31) 108.0(3)
C(23) C(29) C(32) 111.7(2)
C(31) C(29) C(30) 110.0(3)
C(32) C(29) C(30) 108.3(3)
C(32) C(29) C(31) 107.1(3)
C(35) C(33) C(34) 110.6(3)
C(36) C(33) C(34) 107.7(3)
C(36) C(33) C(35) 107.6(3)
C(39) C(37) C(38) 108.4(3)
C(40) C(37) C(38) 107.8(3)
C(40) C(37) C(39) 109.2(3)
C(43) C(41) C(42) 108.7(3)
C(44) C(41) C(42) 107.8(3)
C(44) C(41) C(43) 107.7(3)
C(48) C(47) C(70) 60.7(6)
C(70) C(48) C(47) 51.7(6)
C(48) C(70) C(47) 67.6(7)
C(53) C(51) C(52) 107.3(2)
C(54) C(51) C(52) 108.1(2)
C(60) C(51) C(52) 110.7(2)
C(54) C(51) C(53) 111.4(2)
C(60) C(51) C(53) 110.3(2)
C(51) C(54) C(55) 119.1(2)
C(51) C(54) C(59) 124.4(3)
C(60) C(51) C(54) 109.0(2)
C(51) C(60) C(61) 119.0(3)
C(51) C(60) C(65) 125.3(3)
C(54) C(55) C(56) 122.8(3)
C(59) C(54) C(55) 116.5(3)
C(54) C(59) C(58) 121.5(3)
C(55) C(56) C(57) 119.2(3)
C(56) C(57) C(58) 119.6(3)
C(57) C(58) C(59) 120.4(3)
C(60) C(61) C(62) 123.0(3)
C(65) C(60) C(61) 115.7(3)
C(60) C(65) C(64) 121.6(3)
C(61) C(62) C(63) 119.8(3)
C(62) C(63) C(64) 119.4(3)
C(63) C(64) C(65) 120.4(3)
Cl(1) C(67) H(80) 108.5662
Cl(2) C(67) H(80) 108.7711
Cl(3) C(67) H(80) 108.3957
Cl(4) C(66) H(79) 107.4926
Cl(5) C(66) H(79) 107.7328
Cl(6) C(66) H(79) 108.3186
Cl(7) C(68) H(81) 98.9059
Cl(8) C(68) H(81) 98.5640
Cl(9) C(68) H(81) 97.7700
O(1) C(45) H(53) 109.1456
O(1) C(45) H(54) 109.8656
O(2) C(46) H(55) 109.4542
O(2) C(46) H(56) 108.8588
O(3) C(48) H(59) 103.5027
O(3) C(48) H(60) 105.9377
O(3) C(49) H(61) 109.3345
O(3) C(49) H(62) 109.0629
O(4) C(50) H(63) 108.9753
O(4) C(50) H(64) 110.4405
C(1) C(2) H(1) 107.6305
C(1) C(2) H(2) 108.4203
C(1) C(24) H(16) 118.5156
H(1) C(2) C(3) 108.7165
H(2) C(2) C(3) 107.5486
H(2) C(2) H(1) 109.4572
C(3) C(4) H(3) 118.5994
H(3) C(4) C(5) 119.4653
C(5) C(6) H(4) 118.4235
H(4) C(6) C(7) 117.5860
C(7) C(8) H(6) 108.7551
C(7) C(8) H(5) 107.9990
H(6) C(8) C(9) 107.9999
H(5) C(8) C(9) 109.0923
H(6) C(8) H(5) 109.4570
C(9) C(10) H(7) 118.7907
H(7) C(10) C(11) 118.4836
C(11) C(12) H(8) 118.8041
H(8) C(12) C(13) 118.8723
C(13) C(14) H(10) 108.8134
C(13) C(14) H(9) 109.1956
H(10) C(14) C(15) 108.6798
H(9) C(14) C(15) 109.2828
H(10) C(14) H(9) 109.4426
C(15) C(16) H(11) 118.0262
H(11) C(16) C(17) 118.4363
C(17) C(18) H(12) 118.4245
H(12) C(18) C(19) 118.8234
C(19) C(20) H(13) 109.2197
C(19) C(20) H(14) 108.6408
H(13) C(20) C(21) 108.8245
H(14) C(20) C(21) 109.3237
H(14) C(20) H(13) 109.4517
C(21) C(22) H(15) 118.6771
H(15) C(22) C(23) 118.5351
C(23) C(24) H(16) 118.2496
C(29) C(30) H(19) 109.9193
C(29) C(30) H(17) 108.8120
C(29) C(30) H(18) 109.6796
C(29) C(31) H(20) 110.0044
C(29) C(31) H(21) 108.9917
C(29) C(31) H(22) 109.4162
C(29) C(32) H(23) 108.2038
C(29) C(32) H(24) 109.7914
C(29) C(32) H(25) 110.4085
H(19) C(30) H(17) 109.4690
H(18) C(30) H(17) 109.4742
H(19) C(30) H(18) 109.4712
H(21) C(31) H(20) 109.4793
H(22) C(31) H(20) 109.4678
H(22) C(31) H(21) 109.4664
H(24) C(32) H(23) 109.4745
H(25) C(32) H(23) 109.4697
H(25) C(32) H(24) 109.4713
C(33) C(34) H(26) 109.1925
C(33) C(34) H(27) 109.1519
C(33) C(34) H(28) 110.0645
C(33) C(35) H(29) 109.2805
C(33) C(35) H(30) 110.1174
C(33) C(35) H(31) 109.0211
C(33) C(36) H(33) 109.4155
C(33) C(36) H(34) 109.2538
C(33) C(36) H(32) 109.7364
H(27) C(34) H(26) 109.4789
H(28) C(34) H(26) 109.4774
H(28) C(34) H(27) 109.4607
H(30) C(35) H(29) 109.4716
H(31) C(35) H(29) 109.4750
H(31) C(35) H(30) 109.4598
H(33) C(36) H(32) 109.4818
H(34) C(36) H(32) 109.4688
H(34) C(36) H(33) 109.4706
C(37) C(38) H(35) 108.7820
C(37) C(38) H(36) 109.6099
C(37) C(38) H(37) 110.0006
C(37) C(39) H(38) 108.3849
C(37) C(39) H(39) 109.8080
C(37) C(39) H(40) 110.2090
C(37) C(40) H(43) 109.6790
C(37) C(40) H(41) 109.0483
C(37) C(40) H(42) 109.6851
H(36) C(38) H(35) 109.4771
H(37) C(38) H(35) 109.4812
H(37) C(38) H(36) 109.4742
H(39) C(39) H(38) 109.4767
H(40) C(39) H(38) 109.4631
H(40) C(39) H(39) 109.4798
H(43) C(40) H(41) 109.4706
H(42) C(40) H(41) 109.4675
H(43) C(40) H(42) 109.4760
C(41) C(42) H(46) 110.7426
C(41) C(42) H(44) 108.5850
C(41) C(42) H(45) 109.0791
C(41) C(43) H(47) 108.7725
C(41) C(43) H(48) 109.8784
C(41) C(43) H(49) 109.7557
C(41) C(44) H(50) 110.3083
C(41) C(44) H(51) 108.6818
C(41) C(44) H(52) 109.4200
H(46) C(42) H(44) 109.4657
H(45) C(42) H(44) 109.4684
H(46) C(42) H(45) 109.4786
H(48) C(43) H(47) 109.4776
H(49) C(43) H(47) 109.4622
H(49) C(43) H(48) 109.4785
H(51) C(44) H(50) 109.4696
H(52) C(44) H(50) 109.4738
H(52) C(44) H(51) 109.4696
H(53) C(45) C(46) 109.7698
H(54) C(45) C(46) 108.2738
C(45) C(46) H(55) 107.3532
C(45) C(46) H(56) 110.2302
H(54) C(45) H(53) 109.4592
H(56) C(46) H(55) 109.4562
H(59) C(48) C(47) 135.8794
H(60) C(48) C(47) 78.1224
H(59) C(48) C(70) 88.9777
H(60) C(48) C(70) 116.3674
H(60) C(48) H(59) 109.4675
H(61) C(49) C(50) 109.5887
H(62) C(49) C(50) 109.2091
C(49) C(50) H(63) 110.4894
C(49) C(50) H(64) 109.9102
H(62) C(49) H(61) 109.4559
H(64) C(50) H(63) 109.4584
C(51) C(52) H(65) 108.8478
C(51) C(52) H(66) 110.2604
C(51) C(52) H(68) 109.2963
C(51) C(53) H(67) 109.0051
C(51) C(53) H(69) 109.5401
C(51) C(53) H(70) 109.8602
H(66) C(52) H(65) 109.4675
H(68) C(52) H(65) 109.4670
H(68) C(52) H(66) 109.4850
H(69) C(53) H(67) 109.4699
H(70) C(53) H(67) 109.4768
H(70) C(53) H(69) 109.4741
C(54) C(55) H(74) 118.4243
C(54) C(59) H(71) 118.9550
C(55) C(56) H(73) 120.1745
H(74) C(55) C(56) 118.7623
H(73) C(56) C(57) 120.5859
C(57) C(58) H(72) 119.8906
H(72) C(58) C(59) 119.7387
C(58) C(59) H(71) 119.5312
C(60) C(61) H(75) 118.3988
C(60) C(65) H(78) 119.0255
H(75) C(61) C(62) 118.5888
C(61) C(62) H(76) 120.1345
H(76) C(62) C(63) 120.0414
C(63) C(64) H(77) 119.4249
H(77) C(64) C(65) 120.1249
C(64) C(65) H(78) 119.3549

loop_
_geom_bond_atom_site_label_1
_geom_bond_atom_site_label_2
_geom_bond_distance
Cl(1) C(67) 1.756(4)
Cl(2) C(67) 1.744(4)
Cl(3) C(67) 1.770(4)
Cl(4) C(66) 1.741(5)
Cl(5) C(66) 1.729(4)
Cl(6) C(66) 1.710(5)
Cl(7) C(68) 1.758(5)
Cl(8) C(68) 1.623(6)
Cl(9) C(68) 1.589(5)
O(1) C(25) 1.389(4)
O(1) C(45) 1.448(4)
O(2) C(46) 1.356(5)
O(2) C(47) 1.440(7)
O(2) C(70) 1.593(8)
O(3) C(48) 1.438(6)
O(3) C(49) 1.416(4)
O(4) C(27) 1.391(3)
O(4) C(50) 1.445(4)
O(5) C(26) 1.377(3)
O(6) C(28) 1.369(4)
O(7) C(57) 1.373(4)
O(8) C(63) 1.377(4)
C(1) C(2) 1.530(4)
C(1) C(24) 1.373(4)
C(1) C(25) 1.392(4)
C(2) C(3) 1.526(4)
C(3) C(4) 1.391(4)
C(3) C(28) 1.383(4)
C(4) C(5) 1.402(4)
C(5) C(6) 1.382(4)
C(5) C(33) 1.530(4)
C(6) C(7) 1.391(4)
C(7) C(8) 1.515(4)
C(7) C(28) 1.410(4)
C(8) C(9) 1.515(4)
C(9) C(10) 1.395(4)
C(9) C(27) 1.383(4)
C(10) C(11) 1.389(4)
C(11) C(12) 1.415(4)
C(11) C(37) 1.526(4)
C(12) C(13) 1.387(4)
C(13) C(14) 1.527(4)
C(13) C(27) 1.391(4)
C(14) C(15) 1.505(4)
C(15) C(16) 1.392(4)
C(15) C(26) 1.398(4)
C(16) C(17) 1.396(4)
C(17) C(18) 1.393(4)
C(17) C(41) 1.521(4)
C(18) C(19) 1.392(4)
C(19) C(20) 1.522(4)
C(19) C(26) 1.398(4)
C(20) C(21) 1.521(4)
C(21) C(22) 1.386(4)
C(21) C(25) 1.406(4)
C(22) C(23) 1.408(4)
C(23) C(24) 1.400(4)
C(23) C(29) 1.520(4)
C(29) C(30) 1.523(5)
C(29) C(31) 1.551(5)
C(29) C(32) 1.547(5)
C(33) C(34) 1.529(5)
C(33) C(35) 1.548(5)
C(33) C(36) 1.535(5)
C(37) C(38) 1.526(5)
C(37) C(39) 1.524(5)
C(37) C(40) 1.530(5)
C(41) C(42) 1.543(5)
C(41) C(43) 1.526(5)
C(41) C(44) 1.505(5)
C(45) C(46) 1.457(5)
C(48) C(47) 1.313(9)
C(48) C(70) 1.24(1)
C(49) C(50) 1.495(5)
C(51) C(52) 1.539(4)
C(51) C(53) 1.522(4)
C(51) C(54) 1.530(4)
C(51) C(60) 1.524(4)
C(54) C(55) 1.400(4)
C(54) C(59) 1.384(4)
C(55) C(56) 1.384(4)
C(56) C(55) 1.384(4)
C(56) C(57) 1.390(4)
C(57) C(56) 1.390(4)
C(57) C(58) 1.372(4)
C(58) C(59) 1.405(4)
C(60) C(61) 1.406(4)
C(60) C(65) 1.391(4)
C(61) C(62) 1.365(4)
C(62) C(63) 1.390(5)
C(63) C(64) 1.362(5)
C(64) C(65) 1.402(4)
C(47) C(70) 1.12(1)
C(2) H(1) 0.9499
C(2) H(2) 0.9500
C(4) H(3) 0.9501
C(6) H(4) 0.9501
C(8) H(5) 0.9499
C(8) H(6) 0.9500
C(10) H(7) 0.9501
C(12) H(8) 0.9501
C(14) H(9) 0.9500
C(14) H(10) 0.9501
C(16) H(11) 0.9500
C(18) H(12) 0.9500
C(20) H(13) 0.9500
C(20) H(14) 0.9502
C(22) H(15) 0.9499
C(24) H(16) 0.9499
C(30) H(17) 0.9500
C(30) H(18) 0.9500
C(30) H(19) 0.9500
C(31) H(20) 0.9499
C(31) H(21) 0.9500
C(31) H(22) 0.9500
C(32) H(23) 0.9500
C(32) H(24) 0.9500
C(32) H(25) 0.9499
C(34) H(26) 0.9499
C(34) H(27) 0.9500
C(34) H(28) 0.9500
C(35) H(29) 0.9500
C(35) H(30) 0.9501
C(35) H(31) 0.9500
C(36) H(32) 0.9500
C(36) H(33) 0.9500
C(36) H(34) 0.9499
C(38) H(35) 0.9500
C(38) H(36) 0.9500
C(38) H(37) 0.9500
C(39) H(38) 0.9500
C(39) H(39) 0.9501
C(39) H(40) 0.9501
C(40) H(41) 0.9500
C(40) H(42) 0.9499
C(40) H(43) 0.9500
C(42) H(44) 0.9501
C(42) H(45) 0.9501
C(42) H(46) 0.9500
C(43) H(47) 0.9501
C(43) H(48) 0.9500
C(43) H(49) 0.9500
C(44) H(50) 0.9500
C(44) H(51) 0.9500
C(44) H(52) 0.9500
C(45) H(53) 0.9499
C(45) H(54) 0.9501
C(46) H(55) 0.9501
C(46) H(56) 0.9500
C(48) H(59) 0.9501
C(48) H(60) 0.9500
C(49) H(61) 0.9501
C(49) H(62) 0.9499
C(50) H(63) 0.9499
C(50) H(64) 0.9499
C(52) H(65) 0.9500
C(52) H(66) 0.9501
C(52) H(68) 0.9500
C(53) H(67) 0.9501
C(53) H(69) 0.9499
C(53) H(70) 0.9499
C(55) H(74) 0.9500
C(56) H(73) 0.9500
C(58) H(72) 0.9500
C(59) H(71) 0.9500
C(61) H(75) 0.9500
C(62) H(76) 0.9500
C(64) H(77) 0.9500
C(65) H(78) 0.9499
C(66) H(79) 0.9501
C(67) H(80) 0.9500
C(68) H(81) 0.9500
H(48) C(43) 0.9500
H(73) C(56) 0.9500

loop_
_geom_contact_atom_site_label_1
_geom_contact_atom_site_label_2
_geom_contact_distance
_geom_contact_site_symmetry_2
Cl(1) Cl(2) 2.885(1) .
Cl(1) Cl(3) 2.890(1) .
Cl(1) C(61) 3.396(3) .
Cl(2) Cl(3) 2.877(1) .
Cl(2) O(7) 3.491(2) .
Cl(2) C(56) 3.539(3) 56503
Cl(2) C(66) 3.600(4) .
Cl(4) Cl(5) 2.846(2) .
Cl(4) Cl(6) 2.850(2) .
Cl(5) Cl(6) 2.843(2) .
Cl(6) C(55) 3.513(3) 56503
Cl(6) C(56) 3.529(3) 56503
Cl(7) Cl(8) 2.822(2) .
Cl(7) Cl(9) 2.845(2) .
Cl(8) Cl(9) 2.839(2) .
Cl(8) C(4) 3.533(3) .
Cl(8) C(5) 3.406(3) .
Cl(8) C(6) 3.528(3) .
Cl(9) C(15) 3.552(3) .
Cl(9) C(18) 3.548(3) .
Cl(9) C(19) 3.450(3) .
Cl(9) C(26) 3.440(3) .
O(1) O(2) 2.852(3) .
O(1) O(5) 2.707(3) .
O(1) O(6) 2.729(3) .
O(1) C(1) 2.436(4) .
O(1) C(2) 2.954(3) .
O(1) C(19) 3.556(3) .
O(1) C(20) 2.841(3) .
O(1) C(21) 2.384(3) .
O(1) C(26) 3.462(3) .
O(1) C(46) 2.384(4) .
O(2) O(3) 2.837(4) .
O(2) O(6) 3.564(4) .
O(2) C(45) 2.326(4) .
O(2) C(48) 2.287(6) .
O(3) O(4) 2.858(3) .
O(3) O(8) 2.748(3) 64502
O(3) C(2) 3.572(4) 74502
O(3) C(50) 2.388(4) .
O(3) C(47) 2.338(8) .
O(3) C(70) 2.414(8) .
O(4) O(5) 3.011(3) .
O(4) O(6) 2.657(3) .
O(4) O(8) 3.480(3) 64502
O(4) C(8) 2.866(3) .
O(4) C(9) 2.390(4) .
O(4) C(13) 2.403(3) .
O(4) C(14) 2.902(3) .
O(4) C(28) 3.562(3) .
O(4) C(49) 2.372(4) .
O(5) O(6) 3.412(3) .
O(5) O(7) 2.720(3) 66503
O(5) C(13) 3.533(3) .
O(5) C(14) 2.823(4) .
O(5) C(15) 2.371(3) .
O(5) C(19) 2.427(3) .
O(5) C(20) 2.918(3) .
O(5) C(21) 3.531(3) .
O(5) C(25) 3.431(3) .
O(5) C(27) 3.579(3) .
O(6) O(8) 3.010(3) 64502
O(6) C(1) 3.212(4) .
O(6) C(2) 2.752(4) .
O(6) C(3) 2.345(4) .
O(6) C(7) 2.425(3) .
O(6) C(8) 2.936(4) .
O(6) C(9) 3.276(4) .
O(6) C(25) 3.187(3) .
O(6) C(27) 3.158(4) .
O(7) O(5) 2.720(3) 66503
O(7) C(20) 3.552(4) 66503
O(7) C(26) 3.342(4) 66503
O(7) C(46) 3.570(4) 66503
O(7) C(56) 2.356(4) .
O(7) C(58) 2.417(4) .
O(8) O(3) 2.748(3) 65502
O(8) O(4) 3.480(3) 65502
O(8) O(6) 3.010(3) 65502
O(8) C(7) 3.551(4) 65502
O(8) C(8) 3.379(4) 65502
O(8) C(28) 3.383(4) 65502
O(8) C(50) 3.529(4) 46501
O(8) C(62) 2.355(4) .
O(8) C(64) 2.417(4) .
C(1) C(3) 2.577(4) .
C(1) C(4) 3.542(4) .
C(1) C(21) 2.428(4) .
C(1) C(22) 2.771(4) .
C(1) C(23) 2.439(4) .
C(1) C(28) 3.298(4) .
C(1) C(45) 3.205(4) .
C(2) O(3) 3.572(4) 75502
C(2) C(4) 2.548(4) .
C(2) C(24) 2.499(4) .
C(2) C(25) 2.559(4) .
C(2) C(28) 2.510(4) .
C(2) C(45) 3.435(4) .
C(2) C(49) 3.518(4) 75502
C(3) C(5) 2.442(4) .
C(3) C(6) 2.760(4) .
C(3) C(7) 2.436(4) .
C(3) C(24) 3.274(4) .
C(3) C(25) 3.528(4) .
C(4) C(6) 2.371(4) .
C(4) C(7) 2.793(4) .
C(4) C(28) 2.390(4) .
C(4) C(33) 2.573(4) .
C(4) C(34) 2.892(5) .
C(4) C(35) 3.552(4) .
C(5) C(7) 2.449(4) .
C(5) C(28) 2.804(4) .
C(5) C(34) 2.548(5) .
C(5) C(35) 2.492(4) .
C(5) C(36) 2.512(5) .
C(6) C(8) 2.529(4) .
C(6) C(9) 3.534(4) .
C(6) C(28) 2.387(4) .
C(6) C(33) 2.532(4) .
C(6) C(35) 3.078(5) .
C(6) C(36) 3.004(5) .
C(7) O(8) 3.551(4) 64502
C(7) C(9) 2.534(4) .
C(7) C(10) 3.285(4) .
C(7) C(27) 3.440(4) .
C(8) O(8) 3.379(4) 64502
C(8) C(10) 2.513(4) .
C(8) C(27) 2.537(4) .
C(8) C(28) 2.561(4) .
C(9) C(11) 2.444(4) .
C(9) C(12) 2.774(4) .
C(9) C(13) 2.417(4) .
C(9) C(28) 3.247(4) .
C(9) C(50) 3.303(4) .
C(9) C(47) 3.460(8) 74502
C(10) C(12) 2.382(4) .
C(10) C(13) 2.774(4) .
C(10) C(27) 2.388(4) .
C(10) C(37) 2.565(4) .
C(10) C(38) 2.895(5) .
C(10) C(39) 3.399(4) .
C(10) C(47) 3.448(8) 74502
C(11) C(13) 2.454(4) .
C(11) C(27) 2.807(4) .
C(11) C(38) 2.521(5) .
C(11) C(39) 2.476(5) .
C(11) C(40) 2.525(5) .
C(12) C(14) 2.512(4) .
C(12) C(15) 3.202(4) .
C(12) C(16) 3.450(4) .
C(12) C(27) 2.387(4) .
C(12) C(37) 2.553(4) .
C(12) C(39) 3.234(5) .
C(12) C(40) 2.947(5) .
C(13) C(15) 2.504(4) .
C(13) C(16) 3.298(4) .
C(13) C(26) 3.370(4) .
C(13) C(50) 3.158(4) .
C(14) C(16) 2.513(4) .
C(14) C(26) 2.534(4) .
C(14) C(27) 2.559(4) .
C(14) C(50) 3.420(4) .
C(15) C(17) 2.456(4) .
C(15) C(18) 2.782(4) .
C(15) C(19) 2.429(4) .
C(15) C(27) 3.440(4) .
C(16) C(18) 2.368(4) .
C(16) C(19) 2.764(4) .
C(16) C(26) 2.392(4) .
C(16) C(41) 2.535(4) .
C(16) C(42) 3.053(5) .
C(16) C(43) 3.080(5) .
C(17) C(19) 2.445(4) .
C(17) C(26) 2.821(4) .
C(17) C(42) 2.501(5) .
C(17) C(43) 2.511(5) .
C(17) C(44) 2.512(5) .
C(18) C(20) 2.523(4) .
C(18) C(21) 3.340(4) .
C(18) C(22) 3.590(4) .
C(18) C(26) 2.403(4) .
C(18) C(41) 2.565(5) .
C(18) C(44) 2.863(5) .
C(19) C(21) 2.513(4) .
C(19) C(22) 3.277(4) .
C(19) C(25) 3.381(4) .
C(20) O(7) 3.552(4) 66503
C(20) C(22) 2.516(4) .
C(20) C(25) 2.556(4) .
C(20) C(26) 2.544(4) .
C(20) C(55) 3.549(4) 65501
C(21) C(23) 2.453(4) .
C(21) C(24) 2.772(4) .
C(21) C(26) 3.324(4) .
C(21) C(45) 3.326(4) .
C(22) C(24) 2.380(4) .
C(22) C(25) 2.397(4) .
C(22) C(29) 2.536(4) .
C(22) C(30) 3.021(5) .
C(22) C(31) 3.113(5) .
C(23) C(25) 2.816(4) .
C(23) C(30) 2.519(5) .
C(23) C(31) 2.484(5) .
C(23) C(32) 2.538(5) .
C(24) C(25) 2.382(4) .
C(24) C(29) 2.581(4) .
C(24) C(31) 3.536(4) .
C(24) C(32) 2.894(4) .
C(25) C(45) 2.405(4) .
C(26) O(7) 3.342(4) 66503
C(27) C(50) 2.389(4) .
C(28) O(8) 3.383(4) 64502
C(30) C(31) 2.518(5) .
C(30) C(32) 2.488(5) .
C(31) C(32) 2.491(5) .
C(34) C(35) 2.530(5) .
C(34) C(36) 2.475(5) .
C(35) C(36) 2.488(5) .
C(38) C(39) 2.474(5) .
C(38) C(40) 2.469(6) .
C(39) C(40) 2.490(5) .
C(42) C(43) 2.493(6) .
C(42) C(44) 2.463(6) .
C(43) C(44) 2.446(6) .
C(45) C(64) 3.547(4) 65501
C(45) C(70) 3.578(8) .
C(46) O(7) 3.570(4) 66503
C(46) C(48) 3.300(6) .
C(46) C(47) 2.523(9) .
C(46) C(70) 2.229(8) .
C(48) C(49) 2.379(6) .
C(49) C(2) 3.518(4) 74502
C(49) C(47) 3.511(8) .
C(49) C(70) 3.192(9) .
C(50) O(8) 3.529(4) 64501
C(51) C(55) 2.526(4) .
C(51) C(59) 2.579(4) .
C(51) C(61) 2.525(4) .
C(51) C(65) 2.589(4) .
C(52) C(53) 2.466(5) .
C(52) C(54) 2.484(4) .
C(52) C(55) 3.052(4) .
C(52) C(59) 3.561(4) .
C(52) C(60) 2.521(4) .
C(52) C(65) 2.888(4) .
C(53) C(54) 2.521(4) .
C(53) C(59) 2.881(4) .
C(53) C(60) 2.500(4) .
C(53) C(61) 3.052(4) .
C(53) C(65) 3.597(4) .
C(54) C(56) 2.444(4) .
C(54) C(57) 2.822(4) .
C(54) C(58) 2.433(4) .
C(54) C(60) 2.486(4) .
C(54) C(61) 3.037(4) .
C(55) Cl(6) 3.513(3) 56503
C(55) C(20) 3.549(4) 45501
C(55) C(57) 2.393(4) .
C(55) C(58) 2.743(4) .
C(55) C(59) 2.367(4) .
C(55) C(60) 2.986(4) .
C(55) C(61) 3.545(4) .
C(56) Cl(2) 3.539(3) 56503
C(56) Cl(6) 3.529(3) 56503
C(56) O(7) 2.356(4) .
C(56) C(54) 2.444(4) .
C(56) C(58) 2.387(4) .
C(56) C(59) 2.768(4) .
C(57) C(59) 2.409(4) .
C(58) C(56) 2.387(4) .
C(59) C(56) 2.768(4) .
C(60) C(62) 2.435(4) .
C(60) C(63) 2.822(4) .
C(60) C(64) 2.439(4) .
C(61) C(63) 2.384(4) .
C(61) C(64) 2.737(4) .
C(61) C(65) 2.368(4) .
C(62) C(64) 2.376(5) .
C(62) C(65) 2.755(4) .
C(63) C(65) 2.399(4) .
C(64) C(45) 3.547(4) 45501
C(47) C(9) 3.460(8) 75502
C(47) C(10) 3.448(8) 75502
Cl(1) H(5) 3.5445 65502
Cl(1) H(56) 3.1161 45501
Cl(1) H(75) 2.9596 .
Cl(1) H(76) 3.4579 .
Cl(1) H(80) 2.2471 .
Cl(2) H(13) 3.5590 66503
Cl(2) H(14) 3.2196 66503
Cl(2) H(55) 3.3903 45501
Cl(2) H(56) 3.3883 45501
Cl(2) H(73) 3.4413 .
Cl(2) H(73) 3.0037 56503
Cl(2) H(79) 2.8435 .
Cl(2) H(80) 2.2386 .
Cl(3) H(4) 3.1388 65502
Cl(3) H(5) 3.5856 65502
Cl(3) H(33) 3.5725 65502
Cl(3) H(49) 3.1532 66503
Cl(3) H(51) 3.4629 66503
Cl(3) H(79) 2.9295 .
Cl(3) H(80) 2.2573 .
Cl(4) H(12) 3.5052 66503
Cl(4) H(15) 3.2963 66503
Cl(4) H(46) 3.4894 .
Cl(4) H(50) 2.8297 .
Cl(4) H(51) 3.5761 66503
Cl(4) H(79) 2.2196 .
Cl(5) H(19) 3.3412 .
Cl(5) H(27) 3.1315 64502
Cl(5) H(36) 2.8075 65502
Cl(5) H(39) 3.3693 65502
Cl(5) H(79) 2.2117 .
Cl(6) H(14) 3.5614 66503
Cl(6) H(27) 3.1382 64502
Cl(6) H(30) 3.3323 64502
Cl(6) H(59) 3.5782 45501
Cl(6) H(65) 3.3641 56503
Cl(6) H(79) 2.2020 .
Cl(7) H(17) 3.4268 .
Cl(7) H(26) 3.2981 64502
Cl(7) H(28) 3.2656 64502
Cl(7) H(39) 3.1933 65502
Cl(7) H(43) 3.2423 .
Cl(7) H(44) 3.0980 .
Cl(7) H(81) 2.1238 .
Cl(8) H(33) 3.3995 .
Cl(8) H(34) 3.2862 .
Cl(8) H(35) 3.5255 .
Cl(8) H(37) 3.2962 65502
Cl(8) H(41) 3.5267 65502
Cl(8) H(81) 1.9990 .
Cl(9) H(17) 3.5082 .
Cl(9) H(44) 3.3957 .
Cl(9) H(81) 1.9582 .
O(1) H(1) 2.5374 .
O(1) H(13) 2.4616 .
O(1) H(53) 1.9747 .
O(1) H(54) 1.9831 .
O(1) H(55) 2.4913 .
O(1) H(56) 3.2047 .
O(1) H(74) 3.4936 65501
O(2) H(5) 3.5348 75502
O(2) H(53) 3.1309 .
O(2) H(54) 2.4716 .
O(2) H(55) 1.8971 .
O(2) H(56) 1.8904 .
O(2) H(59) 2.9450 .
O(2) H(60) 2.7908 .
O(2) H(64) 3.1235 75502
O(3) H(1) 3.3027 74502
O(3) H(2) 2.9998 74502
O(3) H(59) 1.8997 .
O(3) H(60) 1.9290 .
O(3) H(61) 1.9492 .
O(3) H(62) 1.9460 .
O(3) H(63) 3.2047 .
O(3) H(64) 2.5339 .
O(3) H(77) 3.1909 64502
O(4) H(6) 2.4608 .
O(4) H(10) 2.4892 .
O(4) H(61) 2.4976 .
O(4) H(62) 3.1910 .
O(4) H(63) 1.9706 .
O(4) H(64) 1.9873 .
O(5) H(10) 2.4417 .
O(5) H(13) 2.5939 .
O(5) H(55) 3.1641 .
O(5) H(61) 2.9698 .
O(5) H(72) 3.1817 66503
O(6) H(1) 2.5103 .
O(6) H(6) 2.7738 .
O(7) H(13) 2.7688 66503
O(7) H(55) 2.6237 66503
O(7) H(72) 2.6211 .
O(7) H(73) 2.5298 .
O(7) H(73) 2.7021 56503
O(8) H(6) 2.5516 65502
O(8) H(54) 3.5378 45501
O(8) H(63) 2.6757 46501
O(8) H(64) 3.2803 65502
O(8) H(76) 2.5172 .
O(8) H(77) 2.6161 .
C(1) H(1) 2.0306 .
C(1) H(2) 2.0400 .
C(1) H(16) 2.0082 .
C(1) H(53) 3.4294 .
C(1) H(54) 3.0827 .
C(1) H(77) 3.2658 65501
C(1) H(78) 3.4316 65501
C(2) H(3) 2.6897 .
C(2) H(16) 2.6112 .
C(2) H(54) 2.9530 .
C(2) H(62) 2.9221 75502
C(2) H(64) 3.2464 75502
C(2) H(77) 3.1225 65501
C(3) H(1) 2.0398 .
C(3) H(2) 2.0260 .
C(3) H(3) 2.0257 .
C(3) H(16) 3.1973 .
C(3) H(62) 2.9176 75502
C(4) H(1) 3.2071 .
C(4) H(2) 2.5763 .
C(4) H(4) 3.2306 .
C(4) H(16) 3.3706 .
C(4) H(26) 2.5009 .
C(4) H(27) 3.1314 .
C(4) H(29) 3.3326 .
C(4) H(62) 3.1547 75502
C(5) H(3) 2.0445 .
C(5) H(4) 2.0160 .
C(5) H(26) 2.5514 .
C(5) H(27) 2.9545 .
C(5) H(28) 3.3086 .
C(5) H(29) 2.4725 .
C(5) H(30) 3.2682 .
C(5) H(31) 2.8912 .
C(5) H(32) 3.2813 .
C(5) H(33) 2.5070 .
C(5) H(34) 2.9139 .
C(6) H(3) 3.2339 .
C(6) H(5) 2.5489 .
C(6) H(6) 3.1706 .
C(6) H(7) 3.4820 .
C(6) H(29) 2.9803 .
C(6) H(31) 3.0863 .
C(6) H(33) 2.5423 .
C(6) H(34) 3.5510 .
C(6) H(76) 3.4985 64502
C(7) H(4) 2.0157 .
C(7) H(5) 2.0214 .
C(7) H(6) 2.0303 .
C(7) H(7) 3.2550 .
C(7) H(76) 3.2604 64502
C(8) H(4) 2.6499 .
C(8) H(7) 2.6407 .
C(8) H(56) 3.3526 74502
C(8) H(64) 3.3638 .
C(8) H(76) 3.4804 64502
C(9) H(5) 2.0349 .
C(9) H(6) 2.0221 .
C(9) H(7) 2.0315 .
C(9) H(63) 3.4830 .
C(9) H(64) 3.3166 .
C(10) H(5) 2.6217 .
C(10) H(6) 3.2461 .
C(10) H(8) 3.2415 .
C(10) H(35) 2.5681 .
C(10) H(36) 3.0524 .
C(10) H(38) 3.0896 .
C(10) H(81) 3.0945 .
C(11) H(7) 2.0225 .
C(11) H(8) 2.0493 .
C(11) H(35) 2.5155 .
C(11) H(36) 2.9243 .
C(11) H(37) 3.2887 .
C(11) H(38) 2.4489 .
C(11) H(39) 3.2519 .
C(11) H(40) 2.8814 .
C(11) H(41) 3.2806 .
C(11) H(42) 2.5293 .
C(11) H(43) 2.9428 .
C(11) H(81) 2.9793 .
C(12) H(7) 3.2435 .
C(12) H(9) 2.6458 .
C(12) H(10) 3.2624 .
C(12) H(11) 3.1623 .
C(12) H(38) 3.2121 .
C(12) H(40) 3.2384 .
C(12) H(42) 2.4607 .
C(12) H(43) 3.4628 .
C(12) H(77) 3.4619 64501
C(12) H(81) 3.4444 .
C(13) H(8) 2.0248 .
C(13) H(9) 2.0464 .
C(13) H(10) 2.0420 .
C(13) H(11) 3.3042 .
C(13) H(63) 2.8511 .
C(14) H(8) 2.6368 .
C(14) H(11) 2.6387 .
C(14) H(61) 3.5604 .
C(14) H(63) 3.0134 .
C(14) H(72) 3.4746 66503
C(15) H(8) 3.1761 .
C(15) H(9) 2.0273 .
C(15) H(10) 2.0204 .
C(15) H(11) 2.0208 .
C(15) H(67) 3.4691 64501
C(16) H(8) 3.0828 .
C(16) H(9) 2.6133 .
C(16) H(10) 3.2414 .
C(16) H(12) 3.2281 .
C(16) H(44) 2.9246 .
C(16) H(45) 3.0692 .
C(16) H(47) 2.6371 .
C(16) H(67) 2.9815 64501
C(16) H(80) 3.4965 66503
C(17) H(11) 2.0284 .
C(17) H(12) 2.0259 .
C(17) H(44) 2.4784 .
C(17) H(45) 2.9026 .
C(17) H(46) 3.2760 .
C(17) H(47) 2.5024 .
C(17) H(48) 3.2774 .
C(17) H(49) 2.9193 .
C(17) H(50) 2.9247 .
C(17) H(51) 2.5105 .
C(17) H(52) 3.2741 .
C(17) H(80) 3.1271 66503
C(18) H(11) 3.2278 .
C(18) H(13) 3.2436 .
C(18) H(14) 2.5959 .
C(18) H(15) 3.2882 .
C(18) H(44) 3.4081 .
C(18) H(50) 3.1448 .
C(18) H(51) 2.4363 .
C(18) H(80) 2.9713 66503
C(19) H(12) 2.0285 .
C(19) H(13) 2.0422 .
C(19) H(14) 2.0355 .
C(19) H(15) 3.2973 .
C(19) H(80) 3.2578 66503
C(20) H(12) 2.6546 .
C(20) H(15) 2.6457 .
C(20) H(53) 3.4420 .
C(20) H(73) 3.1934 65501
C(20) H(74) 2.8987 65501
C(21) H(12) 3.3729 .
C(21) H(13) 2.0364 .
C(21) H(14) 2.0424 .
C(21) H(15) 2.0214 .
C(21) H(53) 3.1485 .
C(21) H(65) 3.5888 65501
C(21) H(74) 3.0465 65501
C(22) H(12) 3.3291 .
C(22) H(13) 3.2490 .
C(22) H(14) 2.6231 .
C(22) H(16) 3.2395 .
C(22) H(17) 2.8706 .
C(22) H(18) 3.0581 .
C(22) H(20) 2.7001 .
C(22) H(65) 3.3874 65501
C(23) H(15) 2.0403 .
C(23) H(16) 2.0298 .
C(23) H(17) 2.5153 .
C(23) H(18) 2.9287 .
C(23) H(19) 3.2833 .
C(23) H(20) 2.4820 .
C(23) H(21) 3.2532 .
C(23) H(22) 2.8893 .
C(23) H(23) 3.2872 .
C(23) H(24) 2.5548 .
C(23) H(25) 2.9571 .
C(23) H(78) 3.4543 65501
C(24) H(1) 3.2343 .
C(24) H(2) 2.6173 .
C(24) H(15) 3.2401 .
C(24) H(17) 3.5510 .
C(24) H(20) 3.5951 .
C(24) H(24) 2.4633 .
C(24) H(25) 3.2248 .
C(24) H(40) 3.3369 56501
C(24) H(78) 3.3604 65501
C(25) H(1) 2.5999 .
C(25) H(2) 3.2252 .
C(25) H(13) 2.6347 .
C(25) H(14) 3.2693 .
C(25) H(15) 3.2526 .
C(25) H(16) 3.2353 .
C(25) H(53) 2.5465 .
C(25) H(54) 2.7016 .
C(25) H(74) 3.4336 65501
C(25) H(78) 3.5414 65501
C(26) H(9) 3.2447 .
C(26) H(10) 2.6071 .
C(26) H(11) 3.2438 .
C(26) H(12) 3.2567 .
C(26) H(13) 2.6446 .
C(26) H(14) 3.2651 .
C(27) H(5) 3.2267 .
C(27) H(6) 2.5937 .
C(27) H(7) 3.2417 .
C(27) H(8) 3.2423 .
C(27) H(9) 3.2378 .
C(27) H(10) 2.6209 .
C(27) H(63) 2.4623 .
C(27) H(64) 2.7713 .
C(28) H(1) 2.6282 .
C(28) H(2) 3.2419 .
C(28) H(3) 3.2415 .
C(28) H(4) 3.2405 .
C(28) H(5) 3.3005 .
C(28) H(6) 2.7251 .
C(28) H(62) 3.5578 75502
C(29) H(15) 2.6650 .
C(29) H(16) 2.7360 .
C(29) H(17) 2.0383 .
C(29) H(18) 2.0484 .
C(29) H(19) 2.0512 .
C(29) H(20) 2.0774 .
C(29) H(21) 2.0656 .
C(29) H(22) 2.0706 .
C(29) H(23) 2.0526 .
C(29) H(24) 2.0713 .
C(29) H(25) 2.0784 .
C(30) H(15) 2.7827 .
C(30) H(20) 2.9444 .
C(30) H(21) 2.5013 .
C(30) H(22) 3.2743 .
C(30) H(23) 2.8513 .
C(30) H(24) 3.2739 .
C(30) H(25) 2.5059 .
C(30) H(52) 3.2602 66503
C(31) H(15) 3.0233 .
C(31) H(17) 3.2811 .
C(31) H(18) 2.5098 .
C(31) H(19) 2.9299 .
C(31) H(23) 2.4559 .
C(31) H(24) 2.8765 .
C(31) H(25) 3.2809 .
C(31) H(52) 3.1373 66503
C(31) H(66) 3.2238 65501
C(32) H(16) 2.5069 .
C(32) H(17) 2.9121 .
C(32) H(18) 3.2517 .
C(32) H(19) 2.4574 .
C(32) H(20) 3.2734 .
C(32) H(21) 2.8833 .
C(32) H(22) 2.4682 .
C(32) H(35) 3.2868 65502
C(32) H(37) 3.2899 65502
C(32) H(40) 3.3521 56501
C(32) H(41) 3.1333 56501
C(33) H(3) 2.7330 .
C(33) H(4) 2.6597 .
C(33) H(26) 2.0483 .
C(33) H(27) 2.0479 .
C(33) H(28) 2.0585 .
C(33) H(29) 2.0666 .
C(33) H(30) 2.0764 .
C(33) H(31) 2.0636 .
C(33) H(32) 2.0603 .
C(33) H(33) 2.0566 .
C(33) H(34) 2.0547 .
C(34) H(3) 2.5182 .
C(34) H(29) 2.9660 .
C(34) H(30) 2.5247 .
C(34) H(31) 3.2761 .
C(34) H(32) 2.8548 .
C(34) H(33) 3.2593 .
C(34) H(34) 2.4702 .
C(35) H(4) 2.9344 .
C(35) H(26) 3.2955 .
C(35) H(27) 2.5222 .
C(35) H(28) 2.9371 .
C(35) H(32) 2.4815 .
C(35) H(33) 2.8700 .
C(35) H(34) 3.2713 .
C(35) H(68) 3.1524 66504
C(35) H(70) 3.2082 66504
C(36) H(4) 2.7869 .
C(36) H(23) 3.1547 64502
C(36) H(26) 2.8942 .
C(36) H(27) 3.2402 .
C(36) H(28) 2.4538 .
C(36) H(29) 3.2546 .
C(36) H(30) 2.9093 .
C(36) H(31) 2.4568 .
C(36) H(41) 3.5525 65502
C(36) H(49) 3.5719 55504
C(37) H(7) 2.7147 .
C(37) H(8) 2.6906 .
C(37) H(35) 2.0409 .
C(37) H(36) 2.0505 .
C(37) H(37) 2.0550 .
C(37) H(38) 2.0343 .
C(37) H(39) 2.0510 .
C(37) H(40) 2.0557 .
C(37) H(41) 2.0477 .
C(37) H(42) 2.0551 .
C(37) H(43) 2.0551 .
C(37) H(81) 3.4223 .
C(38) H(7) 2.5309 .
C(38) H(19) 3.5437 64502
C(38) H(25) 2.7307 64502
C(38) H(38) 2.8704 .
C(38) H(39) 2.4614 .
C(38) H(40) 3.2521 .
C(38) H(41) 2.8574 .
C(38) H(42) 3.2505 .
C(38) H(43) 2.4615 .
C(38) H(81) 3.4217 .
C(39) H(7) 3.5221 .
C(39) H(8) 3.2413 .
C(39) H(16) 3.4267 54501
C(39) H(24) 3.1664 54501
C(39) H(35) 3.2404 .
C(39) H(36) 2.4629 .
C(39) H(37) 2.8884 .
C(39) H(41) 2.4713 .
C(39) H(42) 2.9041 .
C(39) H(43) 3.2575 .
C(39) H(60) 3.0922 74502
C(40) H(8) 2.6384 .
C(40) H(22) 3.5801 54501
C(40) H(23) 3.5862 54501
C(40) H(24) 3.5052 54501
C(40) H(34) 3.1262 64502
C(40) H(35) 2.8835 .
C(40) H(36) 3.2385 .
C(40) H(37) 2.4482 .
C(40) H(38) 3.2604 .
C(40) H(39) 2.8837 .
C(40) H(40) 2.5035 .
C(40) H(81) 3.4275 .
C(41) H(11) 2.6649 .
C(41) H(12) 2.7146 .
C(41) H(44) 2.0539 .
C(41) H(45) 2.0597 .
C(41) H(46) 2.0790 .
C(41) H(47) 2.0404 .
C(41) H(48) 2.0533 .
C(41) H(49) 2.0519 .
C(41) H(50) 2.0393 .
C(41) H(51) 2.0205 .
C(41) H(52) 2.0291 .
C(42) H(11) 2.8900 .
C(42) H(28) 3.2014 64502
C(42) H(47) 2.8921 .
C(42) H(48) 2.4803 .
C(42) H(49) 3.2681 .
C(42) H(50) 2.4562 .
C(42) H(51) 3.2387 .
C(42) H(52) 2.8602 .
C(43) H(11) 2.9035 .
C(43) H(31) 3.4047 55404
C(43) H(32) 3.3974 55404
C(43) H(44) 3.2583 .
C(43) H(45) 2.4827 .
C(43) H(46) 2.9068 .
C(43) H(50) 3.2234 .
C(43) H(51) 2.8567 .
C(43) H(52) 2.4140 .
C(43) H(67) 3.2641 64501
C(43) H(68) 3.5782 64501
C(44) H(12) 2.4791 .
C(44) H(18) 3.0973 66503
C(44) H(21) 3.2524 66503
C(44) H(44) 2.8837 .
C(44) H(45) 3.2231 .
C(44) H(46) 2.4601 .
C(44) H(47) 3.2255 .
C(44) H(48) 2.8338 .
C(44) H(49) 2.4544 .
C(45) H(1) 2.7693 .
C(45) H(13) 3.0793 .
C(45) H(55) 1.9628 .
C(45) H(56) 1.9960 .
C(45) H(64) 3.4002 75502
C(45) H(74) 3.1212 65501
C(46) H(5) 3.4760 75502
C(46) H(13) 3.5836 .
C(46) H(53) 1.9907 .
C(46) H(54) 1.9736 .
C(48) H(2) 3.4993 74502
C(48) H(38) 3.0896 75502
C(48) H(55) 3.2927 .
C(48) H(61) 2.4978 .
C(48) H(62) 2.6468 .
C(49) H(1) 3.1323 74502
C(49) H(2) 3.2319 74502
C(49) H(10) 3.1667 .
C(49) H(59) 2.2540 .
C(49) H(60) 3.0035 .
C(49) H(63) 2.0327 .
C(49) H(64) 2.0261 .
C(50) H(1) 3.0632 74502
C(50) H(6) 3.0330 .
C(50) H(10) 2.7923 .
C(50) H(54) 3.5270 74502
C(50) H(61) 2.0225 .
C(50) H(62) 2.0180 .
C(51) H(65) 2.0535 .
C(51) H(66) 2.0700 .
C(51) H(67) 2.0399 .
C(51) H(68) 2.0588 .
C(51) H(69) 2.0460 .
C(51) H(70) 2.0497 .
C(51) H(71) 2.7430 .
C(51) H(74) 2.6429 .
C(51) H(75) 2.6442 .
C(51) H(78) 2.7631 .
C(52) H(20) 3.0060 45501
C(52) H(30) 3.3594 46404
C(52) H(47) 3.4104 46501
C(52) H(67) 2.4470 .
C(52) H(69) 3.2519 .
C(52) H(70) 2.8532 .
C(52) H(74) 2.9061 .
C(52) H(78) 2.5218 .
C(53) H(9) 3.4101 46501
C(53) H(11) 3.5227 46501
C(53) H(31) 3.5186 46404
C(53) H(47) 3.2540 46501
C(53) H(65) 3.2361 .
C(53) H(66) 2.8790 .
C(53) H(68) 2.4480 .
C(53) H(71) 2.5091 .
C(53) H(75) 2.8989 .
C(54) H(65) 2.4575 .
C(54) H(66) 3.2620 .
C(54) H(67) 3.2831 .
C(54) H(68) 2.8849 .
C(54) H(69) 2.9254 .
C(54) H(70) 2.5327 .
C(54) H(71) 2.0226 .
C(54) H(72) 3.2826 .
C(54) H(73) 3.2945 .
C(54) H(74) 2.0315 .
C(54) H(75) 2.8477 .
C(55) H(13) 3.1344 45501
C(55) H(14) 3.2515 45501
C(55) H(53) 2.9240 45501
C(55) H(65) 2.5990 .
C(55) H(71) 3.2303 .
C(55) H(73) 2.0347 .
C(55) H(75) 3.5402 .
C(56) H(13) 3.1086 45501
C(56) H(14) 3.3968 45501
C(56) H(53) 3.5298 45501
C(56) H(72) 3.2463 .
C(56) H(74) 2.0207 .
C(57) H(71) 3.2598 .
C(57) H(72) 2.0206 .
C(57) H(73) 2.0442 .
C(57) H(74) 3.2460 .
C(58) H(61) 3.4598 66503
C(58) H(71) 2.0474 .
C(58) H(73) 3.2478 .
C(59) H(29) 3.4654 46404
C(59) H(69) 3.1716 .
C(59) H(70) 2.4632 .
C(59) H(72) 2.0495 .
C(59) H(74) 3.2248 .
C(59) H(75) 3.3017 .
C(60) H(9) 2.8010 46501
C(60) H(53) 3.2182 45501
C(60) H(65) 2.9169 .
C(60) H(66) 2.5374 .
C(60) H(67) 2.8872 .
C(60) H(68) 3.2860 .
C(60) H(69) 2.5053 .
C(60) H(70) 3.2755 .
C(60) H(74) 2.7749 .
C(60) H(75) 2.0367 .
C(60) H(76) 3.2862 .
C(60) H(77) 3.2907 .
C(60) H(78) 2.0296 .
C(61) H(9) 3.0215 46501
C(61) H(53) 3.4586 45501
C(61) H(69) 2.6140 .
C(61) H(74) 3.5147 .
C(61) H(76) 2.0166 .
C(61) H(78) 3.2337 .
C(62) H(6) 3.3728 65502
C(62) H(9) 3.2070 46501
C(62) H(10) 3.4668 46501
C(62) H(63) 3.2859 46501
C(62) H(75) 2.0014 .
C(62) H(77) 3.2341 .
C(63) H(6) 3.1646 65502
C(63) H(9) 3.1739 46501
C(63) H(53) 3.5203 45501
C(63) H(54) 3.1078 45501
C(63) H(63) 3.0077 46501
C(63) H(75) 3.2350 .
C(63) H(76) 2.0390 .
C(63) H(77) 2.0070 .
C(63) H(78) 3.2484 .
C(64) H(1) 3.5962 45501
C(64) H(2) 3.3977 45501
C(64) H(8) 3.4391 46501
C(64) H(9) 2.9446 46501
C(64) H(53) 3.2483 45501
C(64) H(54) 2.9872 45501
C(64) H(76) 3.2337 .
C(64) H(78) 2.0434 .
C(65) H(8) 3.4329 46501
C(65) H(9) 2.7445 46501
C(65) H(53) 3.0736 45501
C(65) H(54) 3.4663 45501
C(65) H(65) 3.1729 .
C(65) H(66) 2.4725 .
C(65) H(74) 3.2023 .
C(65) H(75) 3.2278 .
C(65) H(77) 2.0510 .
C(66) H(14) 3.5494 66503
C(66) H(27) 3.4667 64502
C(67) H(79) 3.3880 .
C(68) H(35) 3.5330 .
C(47) H(5) 3.5191 75502
C(47) H(38) 3.1663 75502
C(47) H(55) 2.8559 .
C(47) H(56) 2.6898 .
C(47) H(59) 2.1018 .
C(47) H(60) 1.4536 .
C(47) H(61) 3.5562 .
C(70) H(55) 2.1800 .
C(70) H(56) 2.5003 .
C(70) H(59) 1.5471 .
C(70) H(60) 1.8655 .
C(70) H(61) 2.9640 .
C(70) H(62) 3.5944 .
H(1) O(3) 3.3027 75502
H(1) C(49) 3.1323 75502
H(1) C(50) 3.0632 75502
H(1) C(64) 3.5962 65501
H(2) O(3) 2.9998 75502
H(2) C(48) 3.4993 75502
H(2) C(49) 3.2319 75502
H(2) C(64) 3.3977 65501
H(4) Cl(3) 3.1388 64502
H(5) Cl(1) 3.5445 64502
H(5) Cl(3) 3.5856 64502
H(5) O(2) 3.5348 74502
H(5) C(46) 3.4760 74502
H(5) C(47) 3.5191 74502
H(6) O(8) 2.5516 64502
H(6) C(62) 3.3728 64502
H(6) C(63) 3.1646 64502
H(8) C(64) 3.4391 64501
H(8) C(65) 3.4329 64501
H(9) C(53) 3.4101 64501
H(9) C(60) 2.8010 64501
H(9) C(61) 3.0215 64501
H(9) C(62) 3.2070 64501
H(9) C(63) 3.1739 64501
H(9) C(64) 2.9446 64501
H(9) C(65) 2.7445 64501
H(10) C(62) 3.4668 64501
H(11) C(53) 3.5227 64501
H(12) Cl(4) 3.5052 66503
H(13) Cl(2) 3.5590 66503
H(13) O(7) 2.7688 66503
H(13) C(55) 3.1344 65501
H(13) C(56) 3.1086 65501
H(14) Cl(2) 3.2196 66503
H(14) Cl(6) 3.5614 66503
H(14) C(55) 3.2515 65501
H(14) C(56) 3.3968 65501
H(14) C(66) 3.5494 66503
H(15) Cl(4) 3.2963 66503
H(16) C(39) 3.4267 56501
H(18) C(44) 3.0973 66503
H(19) C(38) 3.5437 65502
H(20) C(52) 3.0060 65501
H(21) C(44) 3.2524 66503
H(22) C(40) 3.5801 56501
H(23) C(36) 3.1547 65502
H(23) C(40) 3.5862 56501
H(24) C(39) 3.1664 56501
H(24) C(40) 3.5052 56501
H(25) C(38) 2.7307 65502
H(26) Cl(7) 3.2981 65502
H(27) Cl(5) 3.1315 65502
H(27) Cl(6) 3.1382 65502
H(27) C(66) 3.4667 65502
H(28) Cl(7) 3.2656 65502
H(28) C(42) 3.2014 65502
H(29) C(59) 3.4654 66504
H(30) Cl(6) 3.3323 65502
H(30) C(52) 3.3594 66504
H(31) C(43) 3.4047 55504
H(31) C(53) 3.5186 66504
H(32) C(43) 3.3974 55504
H(33) Cl(3) 3.5725 64502
H(34) C(40) 3.1262 65502
H(35) C(32) 3.2868 64502
H(36) Cl(5) 2.8075 64502
H(37) Cl(8) 3.2962 64502
H(37) C(32) 3.2899 64502
H(38) C(48) 3.0896 74502
H(38) C(47) 3.1663 74502
H(39) Cl(5) 3.3693 64502
H(39) Cl(7) 3.1933 64502
H(40) C(24) 3.3369 54501
H(40) C(32) 3.3521 54501
H(41) Cl(8) 3.5267 64502
H(41) C(32) 3.1333 54501
H(41) C(36) 3.5525 64502
H(47) C(52) 3.4104 64501
H(47) C(53) 3.2540 64501
H(48) C(17) 3.2774 .
H(48) C(41) 2.0533 .
H(48) C(42) 2.4803 .
H(48) C(44) 2.8338 .
H(49) Cl(3) 3.1532 66503
H(49) C(36) 3.5719 55404
H(51) Cl(3) 3.4629 66503
H(51) Cl(4) 3.5761 66503
H(52) C(30) 3.2602 66503
H(52) C(31) 3.1373 66503
H(53) C(55) 2.9240 65501
H(53) C(56) 3.5298 65501
H(53) C(60) 3.2182 65501
H(53) C(61) 3.4586 65501
H(53) C(63) 3.5203 65501
H(53) C(64) 3.2483 65501
H(53) C(65) 3.0736 65501
H(54) O(8) 3.5378 65501
H(54) C(50) 3.5270 75502
H(54) C(63) 3.1078 65501
H(54) C(64) 2.9872 65501
H(54) C(65) 3.4663 65501
H(55) Cl(2) 3.3903 65501
H(55) O(7) 2.6237 66503
H(56) Cl(1) 3.1161 65501
H(56) Cl(2) 3.3883 65501
H(56) C(8) 3.3526 75502
H(59) Cl(6) 3.5782 65501
H(60) C(39) 3.0922 75502
H(61) C(58) 3.4598 66503
H(62) C(2) 2.9221 74502
H(62) C(3) 2.9176 74502
H(62) C(4) 3.1547 74502
H(62) C(28) 3.5578 74502
H(63) O(8) 2.6757 64501
H(63) C(62) 3.2859 64501
H(63) C(63) 3.0077 64501
H(64) O(2) 3.1235 74502
H(64) O(8) 3.2803 64502
H(64) C(2) 3.2464 74502
H(64) C(45) 3.4002 74502
H(65) Cl(6) 3.3641 56503
H(65) C(21) 3.5888 45501
H(65) C(22) 3.3874 45501
H(66) C(31) 3.2238 45501
H(67) C(15) 3.4691 46501
H(67) C(16) 2.9815 46501
H(67) C(43) 3.2641 46501
H(68) C(35) 3.1524 46404
H(68) C(43) 3.5782 46501
H(70) C(35) 3.2082 46404
H(72) O(5) 3.1817 66503
H(72) C(14) 3.4746 66503
H(72) C(56) 3.2463 .
H(73) Cl(2) 3.4413 .
H(73) Cl(2) 3.0037 56503
H(73) O(7) 2.5298 .
H(73) O(7) 2.7021 56503
H(73) C(20) 3.1934 45501
H(73) C(54) 3.2945 .
H(73) C(55) 2.0347 .
H(73) C(57) 2.0442 .
H(73) C(58) 3.2478 .
H(74) O(1) 3.4936 45501
H(74) C(20) 2.8987 45501
H(74) C(21) 3.0465 45501
H(74) C(25) 3.4336 45501
H(74) C(45) 3.1212 45501
H(74) C(56) 2.0207 .
H(76) C(6) 3.4985 65502
H(76) C(7) 3.2604 65502
H(76) C(8) 3.4804 65502
H(77) O(3) 3.1909 65502
H(77) C(1) 3.2658 45501
H(77) C(2) 3.1225 45501
H(77) C(12) 3.4619 46501
H(78) C(1) 3.4316 45501
H(78) C(23) 3.4543 45501
H(78) C(24) 3.3604 45501
H(78) C(25) 3.5414 45501
H(80) C(16) 3.4965 66503
H(80) C(17) 3.1271 66503
H(80) C(18) 2.9713 66503
H(80) C(19) 3.2578 66503

loop_
_geom_torsion_atom_site_label_1
_geom_torsion_atom_site_label_2
_geom_torsion_atom_site_label_3
_geom_torsion_atom_site_label_4
_geom_torsion
C(45) O(1) C(25) C(1) -81.4(3)
C(45) O(1) C(25) C(21) 102.8(3)
C(25) O(1) C(45) C(46) -169.3(2)
C(47) O(2) C(46) C(45) -167.0(3)
C(70) O(2) C(46) C(45) 160.1(3)
C(46) O(2) C(47) C(48) -101.9(7)
C(46) O(2) C(47) C(70) -52.3(7)
C(70) O(2) C(47) C(48) -49.6(6)
C(46) O(2) C(70) C(48) -167.0(5)
C(46) O(2) C(70) C(47) 141.6(6)
C(47) O(2) C(70) C(48) 51.5(5)
C(49) O(3) C(48) C(47) 149.0(5)
C(49) O(3) C(48) C(70) 88.2(7)
C(48) O(3) C(49) C(50) -169.3(2)
C(50) O(4) C(27) C(9) 101.0(3)
C(50) O(4) C(27) C(13) -82.6(3)
C(27) O(4) C(50) C(49) 157.2(2)
C(24) C(1) C(2) C(3) 78.3(3)
C(25) C(1) C(2) C(3) -101.3(3)
C(2) C(1) C(24) C(23) -178.4(3)
C(25) C(1) C(24) C(23) 1.1(4)
C(2) C(1) C(25) O(1) -1.8(4)
C(2) C(1) C(25) C(21) 174.0(3)
C(24) C(1) C(25) O(1) 178.7(3)
C(24) C(1) C(25) C(21) -5.6(4)
C(1) C(2) C(3) C(4) -104.0(3)
C(1) C(2) C(3) C(28) 79.5(3)
C(2) C(3) C(4) C(5) -175.5(3)
C(28) C(3) C(4) C(5) 0.9(4)
C(2) C(3) C(28) O(6) -4.7(4)
C(2) C(3) C(28) C(7) 175.1(3)
C(4) C(3) C(28) O(6) 178.7(2)
C(4) C(3) C(28) C(7) -1.4(4)
C(3) C(4) C(5) C(6) 0.5(4)
C(3) C(4) C(5) C(33) 179.4(3)
C(4) C(5) C(6) C(7) -1.7(4)
C(33) C(5) C(6) C(7) 179.5(3)
C(4) C(5) C(33) C(34) 8.7(4)
C(4) C(5) C(33) C(35) -113.9(3)
C(4) C(5) C(33) C(36) 128.9(3)
C(6) C(5) C(33) C(34) -172.6(3)
C(6) C(5) C(33) C(35) 64.9(4)
C(6) C(5) C(33) C(36) -52.3(4)
C(5) C(6) C(7) C(8) -179.7(3)
C(5) C(6) C(7) C(28) 1.3(4)
C(6) C(7) C(8) C(9) 109.4(3)
C(28) C(7) C(8) C(9) -71.6(4)
C(6) C(7) C(28) O(6) -179.8(3)
C(6) C(7) C(28) C(3) 0.3(4)
C(8) C(7) C(28) O(6) 1.2(4)
C(8) C(7) C(28) C(3) -178.7(3)
C(7) C(8) C(9) C(10) -82.0(3)
C(7) C(8) C(9) C(27) 96.8(3)
C(8) C(9) C(10) C(11) 179.2(3)
C(27) C(9) C(10) C(11) 0.4(4)
C(8) C(9) C(27) O(4) 2.7(4)
C(8) C(9) C(27) C(13) -173.6(3)
C(10) C(9) C(27) O(4) -178.5(2)
C(10) C(9) C(27) C(13) 5.2(4)
C(9) C(10) C(11) C(12) -3.5(4)
C(9) C(10) C(11) C(37) 175.0(3)
C(10) C(11) C(12) C(13) 1.3(4)
C(37) C(11) C(12) C(13) -177.2(3)
C(10) C(11) C(37) C(38) 21.8(4)
C(10) C(11) C(37) C(39) -97.5(3)
C(10) C(11) C(37) C(40) 142.2(3)
C(12) C(11) C(37) C(38) -159.8(3)
C(12) C(11) C(37) C(39) 80.9(3)
C(12) C(11) C(37) C(40) -39.4(4)
C(11) C(12) C(13) C(14) -173.0(3)
C(11) C(12) C(13) C(27) 3.8(4)
C(12) C(13) C(14) C(15) 77.5(3)
C(27) C(13) C(14) C(15) -99.2(3)
C(12) C(13) C(27) O(4) 176.5(2)
C(12) C(13) C(27) C(9) -7.2(4)
C(14) C(13) C(27) O(4) -6.7(4)
C(14) C(13) C(27) C(9) 169.6(3)
C(13) C(14) C(15) C(16) -86.1(3)
C(13) C(14) C(15) C(26) 91.8(3)
C(14) C(15) C(16) C(17) 176.8(3)
C(26) C(15) C(16) C(17) -1.2(5)
C(14) C(15) C(26) O(5) 4.3(4)
C(14) C(15) C(26) C(19) -177.7(3)
C(16) C(15) C(26) O(5) -177.7(2)
C(16) C(15) C(26) C(19) 0.3(4)
C(15) C(16) C(17) C(18) 1.2(5)
C(15) C(16) C(17) C(41) -178.0(3)
C(16) C(17) C(18) C(19) -0.3(4)
C(41) C(17) C(18) C(19) 178.9(3)
C(16) C(17) C(41) C(42) 59.7(4)
C(16) C(17) C(41) C(43) -60.2(4)
C(16) C(17) C(41) C(44) 179.3(3)
C(18) C(17) C(41) C(42) -119.5(3)
C(18) C(17) C(41) C(43) 120.6(3)
C(18) C(17) C(41) C(44) 0.1(3)
C(17) C(18) C(19) C(20) -177.2(3)
C(17) C(18) C(19) C(26) -0.5(4)
C(18) C(19) C(20) C(21) 90.3(3)
C(26) C(19) C(20) C(21) -86.3(3)
C(18) C(19) C(26) O(5) 178.4(3)
C(18) C(19) C(26) C(15) 0.5(4)
C(20) C(19) C(26) O(5) -4.9(4)
C(20) C(19) C(26) C(15) 177.2(3)
C(19) C(20) C(21) C(22) -84.0(3)
C(19) C(20) C(21) C(25) 91.3(3)
C(20) C(21) C(22) C(23) 173.6(3)
C(25) C(21) C(22) C(23) -1.8(4)
C(20) C(21) C(25) O(1) 6.5(4)
C(20) C(21) C(25) C(1) -169.5(3)
C(22) C(21) C(25) O(1) -178.2(2)
C(22) C(21) C(25) C(1) 5.9(4)
C(21) C(22) C(23) C(24) -2.4(4)
C(21) C(22) C(23) C(29) 177.9(3)
C(22) C(23) C(24) C(1) 2.8(4)
C(29) C(23) C(24) C(1) -177.5(3)
C(22) C(23) C(29) C(30) 51.8(4)
C(22) C(23) C(29) C(31) -69.3(4)
C(22) C(23) C(29) C(32) 173.2(3)
C(24) C(23) C(29) C(30) -127.9(3)
C(24) C(23) C(29) C(31) 111.0(3)
C(24) C(23) C(29) C(32) -6.4(4)
O(1) C(45) C(46) O(2) -67.1(4)
O(3) C(48) C(47) O(2) -61.9(9)
O(3) C(48) C(47) C(70) -119.9(7)
C(70) C(48) C(47) O(2) 58.0(6)
O(3) C(48) C(70) O(2) 47.3(9)
O(3) C(48) C(70) C(47) 95.3(8)
C(47) C(48) C(70) O(2) -47.9(5)
O(3) C(49) C(50) O(4) 68.4(3)
C(52) C(51) C(54) C(55) -64.5(3)
C(52) C(51) C(54) C(59) 115.8(3)
C(53) C(51) C(54) C(55) 177.9(2)
C(53) C(51) C(54) C(59) -1.9(4)
C(60) C(51) C(54) C(55) 55.9(3)
C(60) C(51) C(54) C(59) -123.8(3)
C(52) C(51) C(60) C(61) -179.5(3)
C(52) C(51) C(60) C(65) -1.9(4)
C(53) C(51) C(60) C(61) -60.8(3)
C(53) C(51) C(60) C(65) 116.8(3)
C(54) C(51) C(60) C(61) 61.7(3)
C(54) C(51) C(60) C(65) -120.6(3)
C(51) C(54) C(55) C(56) -179.3(3)
C(59) C(54) C(55) C(56) 0.5(4)
C(51) C(54) C(59) C(58) 179.9(2)
C(55) C(54) C(59) C(58) 0.2(4)
C(54) C(55) C(56) C(57) -0.7(4)
C(55) C(56) C(57) O(7) -177.8(3)
C(55) C(56) C(57) C(58) 0.3(4)
O(7) C(57) C(58) C(59) 178.3(3)
C(56) C(57) C(58) C(59) 0.4(4)
C(57) C(58) C(59) C(54) -0.6(5)
C(51) C(60) C(61) C(62) 176.8(3)
C(65) C(60) C(61) C(62) -1.0(4)
C(51) C(60) C(65) C(64) -176.7(3)
C(61) C(60) C(65) C(64) 1.0(4)
C(60) C(61) C(62) C(63) 0.6(5)
C(61) C(62) C(63) O(8) -180.0(2)
C(61) C(62) C(63) C(64) -0.1(4)
O(8) C(63) C(64) C(65) 179.9(2)
C(62) C(63) C(64) C(65) 0.1(4)
C(63) C(64) C(65) C(60) -0.5(4)
O(2) C(47) C(70) C(48) -126.0(6)
C(48) C(47) C(70) O(2) 126.0(6)
